data_4337727
loop_
_publ_author_name
'K\"a\&s, Martina'
'Hohenberger, Johannes'
'Adelhardt, Mario'
'Zolnhofer, Eva M.'
'Mossin, Susanne'
'Heinemann, Frank W.'
'Sutter, J\"org'
'Meyer, Karsten'

_publ_section_title
;
 Synthesis and characterization of divalent manganese, iron, and cobalt
 complexes in tripodal phenolate/n-heterocyclic carbene ligand
 environments.
;
_journal_issue 5
_journal_name_full 'Inorganic chemistry'
_journal_page_first 2460
_journal_page_last 2470
_journal_paper_doi 10.1021/ic4024053
_journal_volume 53
_journal_year 2014
_chemical_formula_moiety 'C98 H118 K2 N10 O2, 3(C4 H10 O), 0.5(C6 H6)'
_chemical_formula_sum 'C113 H151 K2 N10 O5'
_chemical_formula_weight 1807.64
_chemical_name_systematic
; 
 ? 
;
_space_group_IT_number 2
_symmetry_cell_setting triclinic
_symmetry_space_group_name_Hall '-P 1'
_symmetry_space_group_name_H-M 'P -1'
_atom_sites_solution_hydrogens geom
_atom_sites_solution_primary direct
_atom_sites_solution_secondary difmap
_audit_creation_method SHELXL-97
_cell_angle_alpha 72.310(2)
_cell_angle_beta 69.182(2)
_cell_angle_gamma 76.540(3)
_cell_formula_units_Z 2
_cell_length_a 15.904(2)
_cell_length_b 18.674(3)
_cell_length_c 19.304(3)
_cell_measurement_reflns_used 9837
_cell_measurement_temperature 100(2)
_cell_measurement_theta_max 26.92
_cell_measurement_theta_min 2.32
_cell_volume 5055.1(13)
_computing_cell_refinement 'Bruker SAINT'
_computing_data_collection 'Bruker APEX2'
_computing_data_reduction 'Bruker SAINT'
_computing_molecular_graphics 'SHELXTL 6.12 (Bruker AXS, 2002)'
_computing_publication_material 'SHELXTL 6.12 (Bruker AXS, 2002)'
_computing_structure_refinement 'SHELXTL 6.12 (Bruker AXS, 2002)'
_computing_structure_solution 'SHELXTL 6.12 (Bruker AXS, 2002)'
_diffrn_ambient_temperature 100(2)
_diffrn_detector_area_resol_mean 83.33
_diffrn_measured_fraction_theta_full 0.993
_diffrn_measured_fraction_theta_max 0.993
_diffrn_measurement_device_type 'Bruker Kappa APEX II'
_diffrn_measurement_method '\f and \w scans'
_diffrn_radiation_monochromator 'Quazar focussing montel optics'
_diffrn_radiation_source 'ImuS micro-focus tube'
_diffrn_radiation_type MoK\a
_diffrn_radiation_wavelength 0.71073
_diffrn_reflns_av_R_equivalents 0.0406
_diffrn_reflns_av_sigmaI/netI 0.0541
_diffrn_reflns_limit_h_max 18
_diffrn_reflns_limit_h_min -19
_diffrn_reflns_limit_k_max 22
_diffrn_reflns_limit_k_min -23
_diffrn_reflns_limit_l_max 18
_diffrn_reflns_limit_l_min -24
_diffrn_reflns_number 71769
_diffrn_reflns_theta_full 26.37
_diffrn_reflns_theta_max 26.37
_diffrn_reflns_theta_min 2.06
_exptl_absorpt_coefficient_mu 0.152
_exptl_absorpt_correction_T_max 0.746
_exptl_absorpt_correction_T_min 0.619
_exptl_absorpt_correction_type multi-scan
_exptl_absorpt_process_details 'SADABS, Bruker-AXS, 2008'
_exptl_crystal_colour colorless
_exptl_crystal_density_diffrn 1.188
_exptl_crystal_density_method 'not measured'
_exptl_crystal_description block
_exptl_crystal_F_000 1954
_exptl_crystal_size_max 0.20
_exptl_crystal_size_mid 0.18
_exptl_crystal_size_min 0.14
_refine_diff_density_max 1.625
_refine_diff_density_min -0.992
_refine_diff_density_rms 0.078
_refine_ls_extinction_method none
_refine_ls_goodness_of_fit_ref 1.030
_refine_ls_hydrogen_treatment constr
_refine_ls_matrix_type full
_refine_ls_number_parameters 1357
_refine_ls_number_reflns 20502
_refine_ls_number_restraints 664
_refine_ls_restrained_S_all 1.101
_refine_ls_R_factor_all 0.1171
_refine_ls_R_factor_gt 0.0775
_refine_ls_shift/su_max 0.055
_refine_ls_shift/su_mean 0.001
_refine_ls_structure_factor_coef Fsqd
_refine_ls_weighting_details 'calc w=1/[\s^2^(Fo^2^)+(0.1263P)^2^+7.2999P] where P=(Fo^2^+2Fc^2^)/3'
_refine_ls_weighting_scheme calc
_refine_ls_wR_factor_gt 0.2139
_refine_ls_wR_factor_ref 0.2473
_reflns_number_gt 13685
_reflns_number_total 20502
_reflns_threshold_expression >2sigma(I)
_cod_data_source_file ic4024053_si_002.cif
_cod_data_source_block mk1110b
_cod_original_cell_volume 5055.3(12)
_cod_original_sg_symbol_Hall -P1
_cod_original_sg_symbol_H-M P-1
_cod_database_code 4337727

loop_
_symmetry_equiv_pos_as_xyz
'x, y, z'
'-x, -y, -z'

loop_
_atom_site_label
_atom_site_type_symbol
_atom_site_fract_x
_atom_site_fract_y
_atom_site_fract_z
_atom_site_U_iso_or_equiv
_atom_site_adp_type
_atom_site_occupancy
_atom_site_symmetry_multiplicity
_atom_site_calc_flag
_atom_site_refinement_flags
_atom_site_disorder_assembly
_atom_site_disorder_group
K1 K 0.28074(5) 0.25176(4) 0.19969(4) 0.03005(19) Uani 1 1 d . . .
K2 K 0.05723(6) 0.30001(4) 0.35141(4) 0.0339(2) Uani 1 1 d . A .
O1 O 0.13139(16) 0.35161(13) 0.19869(13) 0.0272(5) Uani 1 1 d . A .
O2 O 0.20827(19) 0.22437(14) 0.36567(14) 0.0364(6) Uani 1 1 d . A .
N1 N 0.30397(19) 0.43220(15) 0.17366(15) 0.0245(6) Uani 1 1 d . . .
N2 N 0.31781(19) 0.48378(15) 0.00812(15) 0.0244(6) Uani 1 1 d . . .
N3 N 0.4089(2) 0.43272(16) -0.08057(16) 0.0275(6) Uani 1 1 d . . .
N4 N 0.5198(2) 0.30029(16) 0.13742(16) 0.0282(6) Uani 1 1 d . . .
N5 N 0.5771(2) 0.18604(16) 0.17044(18) 0.0319(7) Uani 1 1 d . . .
N6 N 0.2330(2) 0.09406(16) 0.27238(16) 0.0272(6) Uani 1 1 d . A .
N7 N 0.0073(2) 0.13162(16) 0.30128(16) 0.0292(6) Uani 1 1 d . . .
N8 N -0.1038(2) 0.13869(17) 0.40135(17) 0.0337(7) Uani 1 1 d . . .
N9 N 0.3770(2) 0.08330(16) 0.11381(17) 0.0292(6) Uani 1 1 d . . .
N10 N 0.3529(2) 0.14005(16) 0.00746(16) 0.0301(6) Uani 1 1 d . . .
C1 C 0.3195(2) 0.50931(18) 0.12573(19) 0.0266(7) Uani 1 1 d . . .
H1A H 0.3857 0.5112 0.1041 0.032 Uiso 1 1 calc R . .
H1B H 0.2930 0.5460 0.1582 0.032 Uiso 1 1 calc R . .
C2 C 0.2781(2) 0.53312(19) 0.06061(19) 0.0271(7) Uani 1 1 d . . .
H2A H 0.2118 0.5317 0.0820 0.032 Uiso 1 1 calc R . .
H2B H 0.2878 0.5860 0.0323 0.032 Uiso 1 1 calc R . .
C3 C 0.3953(2) 0.49517(19) -0.05216(19) 0.0275(7) Uani 1 1 d . . .
C4 C 0.2853(2) 0.41757(19) 0.01707(19) 0.0279(7) Uani 1 1 d . . .
H4A H 0.2332 0.3985 0.0555 0.034 Uiso 1 1 calc R . .
C5 C 0.3422(2) 0.3859(2) -0.0394(2) 0.0299(8) Uani 1 1 d . . .
H5A H 0.3378 0.3403 -0.0493 0.036 Uiso 1 1 calc R . .
C6 C 0.3867(2) 0.38927(19) 0.19085(19) 0.0271(7) Uani 1 1 d . . .
H6A H 0.3719 0.3431 0.2323 0.033 Uiso 1 1 calc R . .
H6B H 0.4136 0.4206 0.2084 0.033 Uiso 1 1 calc R . .
C7 C 0.4545(2) 0.36706(18) 0.11945(19) 0.0269(7) Uani 1 1 d . . .
H7A H 0.4211 0.3563 0.0900 0.032 Uiso 1 1 calc R . .
H7B H 0.4878 0.4103 0.0870 0.032 Uiso 1 1 calc R . .
C8 C 0.4970(3) 0.22871(19) 0.1635(2) 0.0312(8) Uani 1 1 d . . .
C9 C 0.6090(2) 0.3023(2) 0.1295(2) 0.0320(8) Uani 1 1 d . . .
H9A H 0.6384 0.3461 0.1127 0.038 Uiso 1 1 calc R . .
C10 C 0.6457(3) 0.2300(2) 0.1502(2) 0.0370(9) Uani 1 1 d . . .
H10A H 0.7065 0.2122 0.1508 0.044 Uiso 1 1 calc R . .
C11 C 0.2258(2) 0.4332(2) 0.24298(18) 0.0277(7) Uani 1 1 d . A .
H11A H 0.2360 0.4633 0.2728 0.033 Uiso 1 1 calc R . .
H11B H 0.2216 0.3806 0.2748 0.033 Uiso 1 1 calc R . .
C12 C 0.1372(2) 0.46617(19) 0.22621(19) 0.0277(7) Uani 1 1 d . . .
C13 C 0.0955(2) 0.42187(18) 0.20147(18) 0.0253(7) Uani 1 1 d . A .
C14 C 0.0130(2) 0.45817(19) 0.18248(19) 0.0280(7) Uani 1 1 d . . .
C15 C -0.0204(3) 0.5322(2) 0.1898(2) 0.0340(8) Uani 1 1 d . A .
H15A H -0.0736 0.5561 0.1757 0.041 Uiso 1 1 calc R . .
C16 C 0.0189(3) 0.5738(2) 0.2164(2) 0.0374(9) Uani 1 1 d . . .
C17 C 0.0978(3) 0.5393(2) 0.2338(2) 0.0335(8) Uani 1 1 d . A .
H17A H 0.1263 0.5663 0.2516 0.040 Uiso 1 1 calc R . .
C18 C 0.4855(2) 0.4176(2) -0.1447(2) 0.0305(8) Uani 1 1 d . . .
C19 C 0.5541(3) 0.3589(2) -0.1317(2) 0.0339(8) Uani 1 1 d . . .
C20 C 0.6286(3) 0.3454(2) -0.1941(2) 0.0403(9) Uani 1 1 d . . .
H20A H 0.6758 0.3052 -0.1859 0.048 Uiso 1 1 calc R . .
C21 C 0.6357(3) 0.3891(2) -0.2676(2) 0.0403(9) Uani 1 1 d . . .
C22 C 0.5656(3) 0.4464(2) -0.2788(2) 0.0394(9) Uani 1 1 d . . .
H22A H 0.5691 0.4760 -0.3291 0.047 Uiso 1 1 calc R . .
C23 C 0.4894(3) 0.4620(2) -0.2177(2) 0.0336(8) Uani 1 1 d . . .
C24 C 0.5532(3) 0.3133(2) -0.0522(2) 0.0445(10) Uani 1 1 d . . .
H24A H 0.4985 0.2882 -0.0277 0.067 Uiso 1 1 calc R . .
H24B H 0.5531 0.3471 -0.0220 0.067 Uiso 1 1 calc R . .
H24C H 0.6072 0.2748 -0.0551 0.067 Uiso 1 1 calc R . .
C25 C 0.7194(3) 0.3751(3) -0.3338(3) 0.0549(12) Uani 1 1 d . . .
H25A H 0.7012 0.3810 -0.3789 0.082 Uiso 1 1 calc R . .
H25B H 0.7504 0.3235 -0.3200 0.082 Uiso 1 1 calc R . .
H25C H 0.7605 0.4118 -0.3451 0.082 Uiso 1 1 calc R . .
C26 C 0.4161(3) 0.5258(2) -0.2329(2) 0.0411(9) Uani 1 1 d . . .
H26A H 0.3571 0.5072 -0.2099 0.062 Uiso 1 1 calc R . .
H26B H 0.4276 0.5452 -0.2882 0.062 Uiso 1 1 calc R . .
H26C H 0.4158 0.5666 -0.2107 0.062 Uiso 1 1 calc R . .
C27 C 0.5893(3) 0.1043(2) 0.1959(2) 0.0348(9) Uani 1 1 d . . .
C28 C 0.5520(3) 0.0714(2) 0.2729(2) 0.0387(9) Uani 1 1 d . . .
C29 C 0.5634(3) -0.0080(2) 0.2964(3) 0.0487(11) Uani 1 1 d . . .
H29A H 0.5382 -0.0316 0.3489 0.058 Uiso 1 1 calc R . .
C30 C 0.6103(4) -0.0531(2) 0.2456(3) 0.0513(12) Uani 1 1 d . . .
C31 C 0.6463(3) -0.0182(2) 0.1693(3) 0.0494(11) Uani 1 1 d . . .
H31A H 0.6790 -0.0486 0.1341 0.059 Uiso 1 1 calc R . .
C32 C 0.6357(3) 0.0611(2) 0.1429(2) 0.0396(9) Uani 1 1 d . . .
C33 C 0.5003(3) 0.1187(2) 0.3284(2) 0.0460(10) Uani 1 1 d . . .
H33A H 0.5372 0.1561 0.3241 0.069 Uiso 1 1 calc R . .
H33B H 0.4858 0.0861 0.3804 0.069 Uiso 1 1 calc R . .
H33C H 0.4439 0.1450 0.3172 0.069 Uiso 1 1 calc R . .
C34 C 0.6252(5) -0.1390(2) 0.2723(4) 0.078(2) Uani 1 1 d . . .
H34A H 0.5756 -0.1556 0.3186 0.117 Uiso 1 1 calc R . .
H34B H 0.6831 -0.1555 0.2835 0.117 Uiso 1 1 calc R . .
H34C H 0.6264 -0.1614 0.2321 0.117 Uiso 1 1 calc R . .
C35 C 0.6718(4) 0.0977(3) 0.0586(3) 0.0544(12) Uani 1 1 d . . .
H35A H 0.7106 0.1349 0.0512 0.082 Uiso 1 1 calc R . .
H35B H 0.6209 0.1232 0.0387 0.082 Uiso 1 1 calc R . .
H35C H 0.7074 0.0586 0.0313 0.082 Uiso 1 1 calc R . .
C36 C -0.0381(2) 0.4165(2) 0.1560(2) 0.0296(8) Uani 1 1 d . A .
C37 C -0.1155(3) 0.2999(2) 0.1910(2) 0.0346(8) Uani 1 1 d . A .
H37A H -0.1314 0.2523 0.2311 0.042 Uiso 1 1 calc R . .
C38 C -0.0297(3) 0.3517(2) 0.0545(2) 0.0361(9) Uani 1 1 d . A .
H38A H 0.0101 0.3379 0.0058 0.043 Uiso 1 1 calc R . .
C39 C -0.1775(3) 0.4227(2) 0.1168(2) 0.0373(9) Uani 1 1 d . A .
H39A H -0.2340 0.4561 0.1087 0.045 Uiso 1 1 calc R . .
C40 C -0.0654(2) 0.3426(2) 0.2172(2) 0.0294(8) Uani 1 1 d . . .
H40A H -0.0102 0.3095 0.2267 0.035 Uiso 1 1 calc R A .
H40B H -0.1051 0.3555 0.2657 0.035 Uiso 1 1 calc R . .
C41 C -0.1265(2) 0.4648(2) 0.1423(2) 0.0331(8) Uani 1 1 d . . .
H41A H -0.1665 0.4790 0.1901 0.040 Uiso 1 1 calc R A .
H41B H -0.1114 0.5121 0.1028 0.040 Uiso 1 1 calc R . .
C42 C -0.0552(3) 0.2795(2) 0.1166(2) 0.0366(9) Uani 1 1 d . . .
H42A H -0.0877 0.2516 0.1002 0.044 Uiso 1 1 calc R A .
H42B H 0.0006 0.2461 0.1244 0.044 Uiso 1 1 calc R . .
C43 C -0.1171(3) 0.4015(2) 0.0423(2) 0.0390(9) Uani 1 1 d . . .
H43A H -0.1019 0.4481 0.0016 0.047 Uiso 1 1 calc R A .
H43B H -0.1498 0.3736 0.0261 0.047 Uiso 1 1 calc R . .
C44 C 0.0214(2) 0.3941(2) 0.0804(2) 0.0306(8) Uani 1 1 d . . .
H44A H 0.0389 0.4405 0.0401 0.037 Uiso 1 1 calc R A .
H44B H 0.0778 0.3613 0.0878 0.037 Uiso 1 1 calc R . .
C45 C -0.2028(3) 0.3502(2) 0.1790(2) 0.0402(9) Uani 1 1 d . . .
H45A H -0.2426 0.3634 0.2274 0.048 Uiso 1 1 calc R A .
H45B H -0.2362 0.3225 0.1633 0.048 Uiso 1 1 calc R . .
C46 C -0.0260(3) 0.6523(3) 0.2281(3) 0.0554(12) Uani 1 1 d . A .
H46A H 0.0139 0.6746 0.2419 0.083 Uiso 1 1 calc R . .
H46B H -0.0839 0.6481 0.2693 0.083 Uiso 1 1 calc R . .
H46C H -0.0371 0.6846 0.1808 0.083 Uiso 1 1 calc R . .
C47 C 0.1711(2) 0.08584(19) 0.2345(2) 0.0293(8) Uani 1 1 d . . .
H47A H 0.1494 0.0359 0.2596 0.035 Uiso 1 1 calc R A .
H47B H 0.2062 0.0855 0.1808 0.035 Uiso 1 1 calc R . .
C48 C 0.0888(2) 0.1465(2) 0.23507(19) 0.0300(8) Uani 1 1 d . A .
H48A H 0.1061 0.1950 0.2327 0.036 Uiso 1 1 calc R . .
H48B H 0.0728 0.1534 0.1881 0.036 Uiso 1 1 calc R . .
C49 C -0.0310(2) 0.1747(2) 0.3534(2) 0.0309(8) Uani 1 1 d . A .
C50 C -0.0393(3) 0.0716(2) 0.3165(2) 0.0360(9) Uani 1 1 d . A .
H50A H -0.0243 0.0348 0.2876 0.043 Uiso 1 1 calc R . .
C51 C -0.1096(3) 0.0758(2) 0.3800(2) 0.0411(9) Uani 1 1 d . A .
H51A H -0.1542 0.0425 0.4052 0.049 Uiso 1 1 calc R . .
C52 C 0.3153(2) 0.03826(19) 0.2573(2) 0.0304(8) Uani 1 1 d . . .
H52A H 0.2991 -0.0068 0.2508 0.037 Uiso 1 1 calc R A .
H52B H 0.3371 0.0217 0.3026 0.037 Uiso 1 1 calc R . .
C53 C 0.3928(2) 0.0672(2) 0.1872(2) 0.0309(8) Uani 1 1 d . A .
H53A H 0.4060 0.1143 0.1925 0.037 Uiso 1 1 calc R . .
H53B H 0.4477 0.0290 0.1869 0.037 Uiso 1 1 calc R . .
C54 C 0.3546(2) 0.15497(19) 0.0725(2) 0.0297(8) Uani 1 1 d . . .
C55 C 0.3881(3) 0.0280(2) 0.0762(2) 0.0414(9) Uani 1 1 d . . .
H55A H 0.4035 -0.0251 0.0943 0.050 Uiso 1 1 calc R . .
C56 C 0.3728(3) 0.0637(2) 0.0090(2) 0.0420(10) Uani 1 1 d . . .
H56A H 0.3753 0.0410 -0.0297 0.050 Uiso 1 1 calc R . .
C57 C 0.1849(3) 0.0829(2) 0.35609(19) 0.0308(8) Uani 1 1 d . . .
H57A H 0.1656 0.0319 0.3760 0.037 Uiso 1 1 calc R A .
H57B H 0.1292 0.1206 0.3634 0.037 Uiso 1 1 calc R . .
C58 C 0.2388(3) 0.0900(2) 0.4032(2) 0.0313(8) Uani 1 1 d . A .
C59 C 0.2443(3) 0.1637(2) 0.4073(2) 0.0335(8) Uani 1 1 d . . .
C60 C 0.2888(3) 0.1669(2) 0.4597(2) 0.0352(9) Uani 1 1 d . A .
C61 C 0.3268(3) 0.0990(2) 0.4996(2) 0.0387(9) Uani 1 1 d . . .
H61A H 0.3564 0.1019 0.5334 0.046 Uiso 1 1 calc R A .
C62 C 0.3242(3) 0.0272(2) 0.4931(2) 0.0371(9) Uani 1 1 d . A .
C63 C 0.2781(3) 0.0248(2) 0.4450(2) 0.0327(8) Uani 1 1 d . . .
H63A H 0.2732 -0.0232 0.4405 0.039 Uiso 1 1 calc R A .
C64 C -0.1679(3) 0.1606(2) 0.4685(2) 0.0385(9) Uani 1 1 d . A .
C65 C -0.1436(3) 0.1393(2) 0.5356(2) 0.0455(11) Uani 1 1 d . . .
C66 C -0.2099(4) 0.1553(3) 0.6017(3) 0.0612(15) Uani 1 1 d . A .
H66A H -0.1949 0.1413 0.6479 0.073 Uiso 1 1 calc R . .
C67 C -0.2968(4) 0.1911(3) 0.6018(3) 0.0646(16) Uani 1 1 d . . .
C68 C -0.3168(3) 0.2133(3) 0.5327(3) 0.0607(14) Uani 1 1 d . A .
H68A H -0.3758 0.2387 0.5320 0.073 Uiso 1 1 calc R . .
C69 C -0.2532(3) 0.1995(2) 0.4645(2) 0.0481(11) Uani 1 1 d . . .
C70 C -0.0511(4) 0.1001(3) 0.5375(3) 0.0556(12) Uani 1 1 d . A .
H70A H -0.0501 0.0828 0.5905 0.083 Uiso 1 1 calc R . .
H70B H -0.0067 0.1355 0.5081 0.083 Uiso 1 1 calc R . .
H70C H -0.0356 0.0564 0.5151 0.083 Uiso 1 1 calc R . .
C71 C -0.3689(5) 0.2044(4) 0.6745(4) 0.093(2) Uani 1 1 d U A .
H71A H -0.3399 0.2027 0.7122 0.140 Uiso 1 1 calc R . .
H71B H -0.4086 0.1650 0.6949 0.140 Uiso 1 1 calc R . .
H71C H -0.4050 0.2544 0.6635 0.140 Uiso 1 1 calc R . .
C72 C -0.2757(3) 0.2263(3) 0.3913(3) 0.0595(13) Uani 1 1 d . A .
H72A H -0.3399 0.2483 0.4012 0.089 Uiso 1 1 calc R . .
H72B H -0.2644 0.1833 0.3685 0.089 Uiso 1 1 calc R . .
H72C H -0.2377 0.2649 0.3560 0.089 Uiso 1 1 calc R . .
C73 C 0.3382(3) 0.19789(19) -0.05735(19) 0.0300(8) Uani 1 1 d . . .
C74 C 0.2508(3) 0.2320(2) -0.0556(2) 0.0348(8) Uani 1 1 d . . .
C75 C 0.2384(3) 0.2888(2) -0.1195(2) 0.0352(8) Uani 1 1 d . . .
H75A H 0.1786 0.3126 -0.1193 0.042 Uiso 1 1 calc R . .
C76 C 0.3114(3) 0.3113(2) -0.1832(2) 0.0340(8) Uani 1 1 d . . .
C77 C 0.3982(3) 0.2758(2) -0.1827(2) 0.0336(8) Uani 1 1 d . . .
H77A H 0.4486 0.2912 -0.2256 0.040 Uiso 1 1 calc R . .
C78 C 0.4134(3) 0.2182(2) -0.1208(2) 0.0318(8) Uani 1 1 d . . .
C79 C 0.1710(3) 0.2105(3) 0.0141(2) 0.0459(10) Uani 1 1 d . . .
H79A H 0.1764 0.1551 0.0323 0.069 Uiso 1 1 calc R . .
H79B H 0.1145 0.2299 0.0008 0.069 Uiso 1 1 calc R . .
H79C H 0.1703 0.2325 0.0544 0.069 Uiso 1 1 calc R . .
C80 C 0.2971(3) 0.3722(2) -0.2515(2) 0.0428(10) Uani 1 1 d . . .
H80A H 0.2319 0.3852 -0.2456 0.064 Uiso 1 1 calc R . .
H80B H 0.3285 0.3537 -0.2979 0.064 Uiso 1 1 calc R . .
H80C H 0.3214 0.4175 -0.2556 0.064 Uiso 1 1 calc R . .
C81 C 0.5080(3) 0.1787(2) -0.1234(2) 0.0418(9) Uani 1 1 d . . .
H81A H 0.5516 0.2145 -0.1536 0.063 Uiso 1 1 calc R . .
H81B H 0.5218 0.1359 -0.1470 0.063 Uiso 1 1 calc R . .
H81C H 0.5122 0.1598 -0.0713 0.063 Uiso 1 1 calc R . .
C82 C 0.2950(3) 0.2429(2) 0.4717(2) 0.0431(10) Uani 1 1 d . . .
C83 C 0.3416(5) 0.3736(3) 0.4066(3) 0.0693(17) Uani 1 1 d . . .
H83A H 0.3684 0.4078 0.3559 0.083 Uiso 1 1 calc R A .
C84 C 0.3577(5) 0.3098(3) 0.5356(3) 0.0672(17) Uani 1 1 d . . .
H84A H 0.3959 0.3017 0.5696 0.081 Uiso 1 1 calc R A .
C85 C 0.2022(5) 0.3576(3) 0.5215(3) 0.0644(15) Uani 1 1 d . . .
H85A H 0.1393 0.3812 0.5459 0.077 Uiso 1 1 calc R A .
C86 C 0.3384(4) 0.2968(2) 0.3953(2) 0.0498(12) Uani 1 1 d . A .
H86A H 0.4008 0.2735 0.3717 0.060 Uiso 1 1 calc R . .
H86B H 0.3028 0.3045 0.3601 0.060 Uiso 1 1 calc R . .
C87 C 0.1997(4) 0.2805(2) 0.5090(2) 0.0511(12) Uani 1 1 d . A .
H87A H 0.1720 0.2465 0.5588 0.061 Uiso 1 1 calc R . .
H87B H 0.1612 0.2882 0.4760 0.061 Uiso 1 1 calc R . .
C88 C 0.3999(5) 0.3628(3) 0.4576(3) 0.0741(18) Uani 1 1 d . A .
H88A H 0.4025 0.4125 0.4647 0.089 Uiso 1 1 calc R . .
H88B H 0.4626 0.3403 0.4336 0.089 Uiso 1 1 calc R . .
C89 C 0.2626(5) 0.3456(3) 0.5725(3) 0.0713(18) Uani 1 1 d . A .
H89A H 0.2652 0.3950 0.5801 0.086 Uiso 1 1 calc R . .
H89B H 0.2361 0.3123 0.6231 0.086 Uiso 1 1 calc R . .
C90 C 0.3537(4) 0.2335(3) 0.5240(2) 0.0513(12) Uani 1 1 d . A .
H90A H 0.3278 0.1993 0.5742 0.062 Uiso 1 1 calc R . .
H90B H 0.4161 0.2098 0.5008 0.062 Uiso 1 1 calc R . .
C91 C 0.2453(5) 0.4095(3) 0.4438(3) 0.0755(19) Uani 1 1 d . A .
H91A H 0.2077 0.4180 0.4099 0.091 Uiso 1 1 calc R . .
H91B H 0.2474 0.4593 0.4508 0.091 Uiso 1 1 calc R . .
C92 C 0.3716(3) -0.0434(2) 0.5351(2) 0.0449(10) Uani 1 1 d . . .
H92A H 0.3615 -0.0882 0.5244 0.067 Uiso 1 1 calc R A .
H92B H 0.3471 -0.0470 0.5901 0.067 Uiso 1 1 calc R . .
H92C H 0.4369 -0.0407 0.5179 0.067 Uiso 1 1 calc R . .
C93 C -0.1500(6) 0.3504(5) 0.4740(6) 0.0829(19) Uani 0.534(8) 1 d PGU A 1
H93 H -0.1951 0.3199 0.4837 0.099 Uiso 0.534(8) 1 calc PR A 1
C94 C -0.1392(6) 0.4141(6) 0.4130(5) 0.088(2) Uani 0.534(8) 1 d PGU A 1
H94 H -0.1769 0.4272 0.3811 0.105 Uiso 0.534(8) 1 calc PR A 1
C95 C -0.0732(7) 0.4587(5) 0.3988(5) 0.085(2) Uani 0.534(8) 1 d PGU A 1
H95 H -0.0658 0.5023 0.3571 0.102 Uiso 0.534(8) 1 calc PR A 1
C96 C -0.0180(6) 0.4396(5) 0.4455(6) 0.090(2) Uani 0.534(8) 1 d PGU A 1
H96 H 0.0271 0.4700 0.4358 0.108 Uiso 0.534(8) 1 calc PR A 1
C97 C -0.0289(6) 0.3758(5) 0.5065(5) 0.088(2) Uani 0.534(8) 1 d PGU A 1
H97 H 0.0088 0.3628 0.5384 0.105 Uiso 0.534(8) 1 calc PR A 1
C98 C -0.0948(7) 0.3313(4) 0.5207(5) 0.082(2) Uani 0.534(8) 1 d PGU A 1
H98 H -0.1022 0.2877 0.5624 0.098 Uiso 0.534(8) 1 calc PR A 1
C93A C -0.1650(7) 0.3843(6) 0.4299(6) 0.083(2) Uani 0.466(8) 1 d PGU A 2
H93A H -0.2096 0.3707 0.4158 0.100 Uiso 0.466(8) 1 calc PR A 2
C94A C -0.1255(8) 0.4494(6) 0.3874(5) 0.087(2) Uani 0.466(8) 1 d PGU A 2
H94A H -0.1431 0.4804 0.3443 0.105 Uiso 0.466(8) 1 calc PR A 2
C95A C -0.0603(8) 0.4693(5) 0.4079(6) 0.087(2) Uani 0.466(8) 1 d PGU A 2
H95A H -0.0333 0.5138 0.3788 0.104 Uiso 0.466(8) 1 calc PR A 2
C96A C -0.0345(7) 0.4240(6) 0.4709(7) 0.090(2) Uani 0.466(8) 1 d PGU A 2
H96A H 0.0101 0.4375 0.4850 0.108 Uiso 0.466(8) 1 calc PR A 2
C97A C -0.0740(8) 0.3588(6) 0.5135(5) 0.084(2) Uani 0.466(8) 1 d PGU A 2
H97A H -0.0565 0.3278 0.5566 0.101 Uiso 0.466(8) 1 calc PR A 2
C98A C -0.1393(8) 0.3390(5) 0.4929(6) 0.081(2) Uani 0.466(8) 1 d PGU A 2
H98A H -0.1663 0.2944 0.5220 0.097 Uiso 0.466(8) 1 calc PR A 2
C101 C 0.5721(5) 0.4396(4) 0.5026(4) 0.0839(19) Uani 1 1 d . . .
H101 H 0.6198 0.3983 0.5042 0.101 Uiso 1 1 calc R . .
C102 C 0.4927(6) 0.4441(4) 0.5663(4) 0.090(2) Uani 1 1 d . . .
H102 H 0.4873 0.4064 0.6130 0.108 Uiso 1 1 calc R . .
C103 C 0.4242(6) 0.5031(4) 0.5600(4) 0.085(2) Uani 1 1 d . . .
H103 H 0.3707 0.5036 0.6025 0.102 Uiso 1 1 calc R . .
C201 C -0.0086(11) 0.8312(7) 0.3056(8) 0.155(5) Uani 0.765(8) 1 d PDU B 1
H20B H -0.0178 0.7787 0.3335 0.232 Uiso 0.765(8) 1 calc PR B 1
H20C H 0.0283 0.8494 0.3262 0.232 Uiso 0.765(8) 1 calc PR B 1
H20D H 0.0226 0.8331 0.2513 0.232 Uiso 0.765(8) 1 calc PR B 1
C202 C -0.0972(11) 0.8796(9) 0.3141(9) 0.153(5) Uani 0.765(8) 1 d PDU B 1
H20E H -0.1339 0.8376 0.3423 0.184 Uiso 0.765(8) 1 calc PR B 1
H20F H -0.0947 0.8995 0.3553 0.184 Uiso 0.765(8) 1 calc PR B 1
O203 O -0.1696(9) 0.9337(9) 0.2978(9) 0.217(5) Uani 0.765(8) 1 d PDU B 1
C204 C -0.1744(10) 0.9970(9) 0.2518(9) 0.142(4) Uani 0.765(8) 1 d PDU B 1
H20G H -0.1672 1.0290 0.2812 0.171 Uiso 0.765(8) 1 calc PR B 1
H20H H -0.2404 1.0062 0.2584 0.171 Uiso 0.765(8) 1 calc PR B 1
C205 C -0.1375(14) 1.0506(11) 0.1641(11) 0.225(8) Uani 0.765(8) 1 d PDU B 1
H20I H -0.1852 1.0927 0.1546 0.337 Uiso 0.765(8) 1 calc PR B 1
H20J H -0.1221 1.0199 0.1270 0.337 Uiso 0.765(8) 1 calc PR B 1
H20K H -0.0834 1.0708 0.1589 0.337 Uiso 0.765(8) 1 calc PR B 1
C211 C 0.0811(15) 0.8490(15) 0.2363(16) 0.122(7) Uani 0.352(8) 1 d PDU C 2
H21A H 0.1347 0.8743 0.2205 0.183 Uiso 0.352(8) 1 calc PR C 2
H21B H 0.0840 0.8260 0.1960 0.183 Uiso 0.352(8) 1 calc PR C 2
H21C H 0.0794 0.8094 0.2835 0.183 Uiso 0.352(8) 1 calc PR C 2
C212 C -0.0006(11) 0.9044(10) 0.2494(12) 0.091(5) Uani 0.352(8) 1 d PDU C 2
H21D H -0.0022 0.9032 0.3015 0.109 Uiso 0.352(8) 1 calc PR C 2
H21E H 0.0311 0.9485 0.2171 0.109 Uiso 0.352(8) 1 calc PR C 2
O213 O -0.0888(5) 0.9458(4) 0.2564(4) 0.040(2) Uani 0.352(8) 1 d PDU C 2
C214 C -0.0821(10) 1.0008(8) 0.1990(9) 0.071(4) Uani 0.352(8) 1 d PDU C 2
H21F H -0.0710 0.9829 0.1528 0.085 Uiso 0.352(8) 1 calc PR C 2
H21G H -0.0308 1.0270 0.1909 0.085 Uiso 0.352(8) 1 calc PR C 2
C215 C -0.1786(12) 1.0598(12) 0.2143(14) 0.086(5) Uani 0.352(8) 1 d PDU C 2
H21H H -0.1679 1.1107 0.1821 0.130 Uiso 0.352(8) 1 calc PR C 2
H21I H -0.2014 1.0614 0.2682 0.130 Uiso 0.352(8) 1 calc PR C 2
H21J H -0.2235 1.0421 0.2018 0.130 Uiso 0.352(8) 1 calc PR C 2
C301 C 0.1901(17) 0.7337(10) 0.0861(12) 0.061(5) Uani 0.277(9) 1 d PDU D 1
H30A H 0.2282 0.6880 0.1053 0.091 Uiso 0.277(9) 1 calc PR D 1
H30B H 0.2134 0.7485 0.0302 0.091 Uiso 0.277(9) 1 calc PR D 1
H30C H 0.1276 0.7232 0.1019 0.091 Uiso 0.277(9) 1 calc PR D 1
C302 C 0.1920(17) 0.7963(11) 0.1178(14) 0.088(5) Uani 0.277(9) 1 d PDU D 1
H30D H 0.1712 0.7778 0.1741 0.106 Uiso 0.277(9) 1 calc PR D 1
H30E H 0.2566 0.8027 0.1032 0.106 Uiso 0.277(9) 1 calc PR D 1
O303 O 0.1453(11) 0.8671(8) 0.1008(10) 0.093(4) Uani 0.277(9) 1 d PDU D 1
C304 C 0.1544(19) 0.9139(11) 0.1374(15) 0.095(5) Uani 0.277(9) 1 d PDU D 1
H30F H 0.2194 0.9157 0.1277 0.115 Uiso 0.277(9) 1 calc PR D 1
H30G H 0.1253 0.8968 0.1931 0.115 Uiso 0.277(9) 1 calc PR D 1
C305 C 0.1049(14) 0.9956(9) 0.1037(13) 0.073(5) Uani 0.277(9) 1 d PDU D 1
H30H H 0.0800 1.0244 0.1432 0.109 Uiso 0.277(9) 1 calc PR D 1
H30I H 0.0555 0.9892 0.0880 0.109 Uiso 0.277(9) 1 calc PR D 1
H30J H 0.1489 1.0232 0.0595 0.109 Uiso 0.277(9) 1 calc PR D 1
C311 C -0.1322(11) 1.2493(10) -0.0593(10) 0.132(5) Uani 0.653(9) 1 d PDU E 2
H31B H -0.1753 1.2573 -0.0876 0.198 Uiso 0.653(9) 1 calc PR E 2
H31C H -0.1120 1.2977 -0.0669 0.198 Uiso 0.653(9) 1 calc PR E 2
H31D H -0.1618 1.2293 -0.0048 0.198 Uiso 0.653(9) 1 calc PR E 2
C312 C -0.0487(8) 1.1916(6) -0.0888(7) 0.092(3) Uani 0.653(9) 1 d PDU E 2
H31E H -0.0753 1.1534 -0.0975 0.111 Uiso 0.653(9) 1 calc PR E 2
H31F H -0.0163 1.2201 -0.1403 0.111 Uiso 0.653(9) 1 calc PR E 2
O313 O 0.0208(9) 1.1489(8) -0.0593(8) 0.184(4) Uani 0.653(9) 1 d PDU E 2
C314 C 0.1029(10) 1.1247(9) -0.1070(8) 0.134(4) Uani 0.653(9) 1 d PDU E 2
H31G H 0.1459 1.1624 -0.1312 0.161 Uiso 0.653(9) 1 calc PR E 2
H31H H 0.0990 1.1001 -0.1444 0.161 Uiso 0.653(9) 1 calc PR E 2
C315 C 0.1137(14) 1.0649(10) -0.0248(12) 0.200(7) Uani 0.653(9) 1 d PDU E 2
H31I H 0.1276 1.0125 -0.0302 0.300 Uiso 0.653(9) 1 calc PR E 2
H31J H 0.0567 1.0706 0.0165 0.300 Uiso 0.653(9) 1 calc PR E 2
H31K H 0.1630 1.0766 -0.0127 0.300 Uiso 0.653(9) 1 calc PR E 2
C401 C -0.185(3) 1.275(2) -0.1476(19) 0.212(12) Uani 0.387(9) 1 d PDU F 3
H40C H -0.2452 1.3015 -0.1483 0.318 Uiso 0.387(9) 1 calc PR F 3
H40D H -0.1743 1.2274 -0.1636 0.318 Uiso 0.387(9) 1 calc PR F 3
H40E H -0.1386 1.3067 -0.1828 0.318 Uiso 0.387(9) 1 calc PR F 3
C402 C -0.178(3) 1.257(2) -0.0693(18) 0.141(8) Uani 0.387(9) 1 d PDU F 3
H40F H -0.1704 1.3046 -0.0621 0.169 Uiso 0.387(9) 1 calc PR F 3
H40G H -0.2390 1.2448 -0.0344 0.169 Uiso 0.387(9) 1 calc PR F 3
O403 O -0.1134(13) 1.1987(11) -0.0402(11) 0.137(6) Uani 0.387(9) 1 d PDU F 3
C404 C -0.1351(14) 1.1668(11) 0.0309(11) 0.110(6) Uani 0.387(9) 1 d PDU F 3
H40H H -0.1902 1.1427 0.0457 0.132 Uiso 0.387(9) 1 calc PR F 3
H40I H -0.1494 1.2056 0.0603 0.132 Uiso 0.387(9) 1 calc PR F 3
C405 C -0.0536(17) 1.1031(13) 0.0519(16) 0.149(9) Uani 0.387(9) 1 d PDU F 3
H40J H -0.0159 1.0842 0.0068 0.224 Uiso 0.387(9) 1 calc PR F 3
H40K H -0.0793 1.0610 0.0933 0.224 Uiso 0.387(9) 1 calc PR F 3
H40L H -0.0163 1.1257 0.0683 0.224 Uiso 0.387(9) 1 calc PR F 3
C411 C -0.071(3) 0.986(2) -0.092(3) 0.355(14) Uani 0.564(11) 1 d PDU G 3
H41C H -0.0710 1.0010 -0.0479 0.533 Uiso 0.564(11) 1 calc PR G 3
H41D H -0.0153 0.9975 -0.1343 0.533 Uiso 0.564(11) 1 calc PR G 3
H41E H -0.0747 0.9319 -0.0790 0.533 Uiso 0.564(11) 1 calc PR G 3
C412 C -0.152(3) 1.030(2) -0.117(2) 0.356(13) Uani 0.564(11) 1 d PDU G 3
H41F H -0.1614 0.9931 -0.1400 0.427 Uiso 0.564(11) 1 calc PR G 3
H41G H -0.1989 1.0240 -0.0666 0.427 Uiso 0.564(11) 1 calc PR G 3
O413 O -0.194(2) 1.0990(18) -0.158(2) 0.358(13) Uani 0.564(11) 1 d PDU G 3
C414 C -0.140(4) 1.118(2) -0.228(2) 0.359(13) Uani 0.564(11) 1 d PDU G 3
H41H H -0.1567 1.0964 -0.2615 0.431 Uiso 0.564(11) 1 calc PR G 3
H41I H -0.0770 1.0958 -0.2290 0.431 Uiso 0.564(11) 1 calc PR G 3
C415 C -0.143(3) 1.209(2) -0.264(2) 0.362(14) Uani 0.564(11) 1 d PDU G 3
H41J H -0.1302 1.2322 -0.2298 0.543 Uiso 0.564(11) 1 calc PR G 3
H41K H -0.2034 1.2316 -0.2689 0.543 Uiso 0.564(11) 1 calc PR G 3
H41L H -0.0972 1.2193 -0.3142 0.543 Uiso 0.564(11) 1 calc PR G 3

loop_
_atom_site_aniso_label
_atom_site_aniso_U_11
_atom_site_aniso_U_22
_atom_site_aniso_U_33
_atom_site_aniso_U_23
_atom_site_aniso_U_13
_atom_site_aniso_U_12
K1 0.0338(4) 0.0235(4) 0.0366(4) -0.0027(3) -0.0149(3) -0.0107(3)
K2 0.0455(5) 0.0295(4) 0.0279(4) -0.0035(3) -0.0080(3) -0.0177(3)
O1 0.0307(13) 0.0240(12) 0.0278(12) -0.0012(9) -0.0106(10) -0.0094(10)
O2 0.0586(17) 0.0274(13) 0.0295(14) 0.0016(10) -0.0224(12) -0.0151(12)
N1 0.0281(15) 0.0221(14) 0.0252(14) -0.0009(11) -0.0102(11) -0.0106(11)
N2 0.0316(15) 0.0207(13) 0.0247(14) -0.0014(10) -0.0131(12) -0.0092(11)
N3 0.0338(16) 0.0249(14) 0.0272(15) -0.0055(11) -0.0093(12) -0.0116(12)
N4 0.0306(16) 0.0241(14) 0.0325(16) -0.0001(11) -0.0142(12) -0.0106(12)
N5 0.0361(17) 0.0231(15) 0.0415(18) -0.0014(12) -0.0195(14) -0.0102(13)
N6 0.0333(16) 0.0260(15) 0.0251(15) -0.0017(11) -0.0117(12) -0.0112(12)
N7 0.0304(16) 0.0309(16) 0.0272(15) -0.0015(12) -0.0087(12) -0.0133(13)
N8 0.0421(18) 0.0308(16) 0.0276(16) -0.0051(12) -0.0043(13) -0.0164(14)
N9 0.0339(16) 0.0229(14) 0.0304(16) -0.0039(11) -0.0097(12) -0.0069(12)
N10 0.0408(18) 0.0209(14) 0.0294(16) -0.0053(11) -0.0101(13) -0.0082(12)
C1 0.0333(19) 0.0221(16) 0.0261(17) -0.0037(13) -0.0089(14) -0.0102(14)
C2 0.0332(19) 0.0219(16) 0.0268(17) -0.0042(13) -0.0104(14) -0.0054(14)
C3 0.0332(19) 0.0270(17) 0.0243(17) -0.0036(13) -0.0098(14) -0.0101(14)
C4 0.0320(19) 0.0272(17) 0.0286(18) -0.0007(13) -0.0125(14) -0.0146(14)
C5 0.036(2) 0.0278(18) 0.0302(19) -0.0042(14) -0.0117(15) -0.0146(15)
C6 0.0316(19) 0.0262(17) 0.0276(18) -0.0002(13) -0.0139(14) -0.0123(14)
C7 0.0284(18) 0.0232(17) 0.0290(18) 0.0012(13) -0.0116(14) -0.0094(14)
C8 0.036(2) 0.0249(17) 0.036(2) -0.0001(14) -0.0178(16) -0.0106(15)
C9 0.0303(19) 0.0276(18) 0.040(2) -0.0039(15) -0.0120(15) -0.0120(15)
C10 0.035(2) 0.0284(19) 0.052(2) -0.0047(16) -0.0185(17) -0.0106(16)
C11 0.0339(19) 0.0302(18) 0.0220(17) -0.0029(13) -0.0093(14) -0.0137(15)
C12 0.0309(19) 0.0278(17) 0.0244(17) -0.0048(13) -0.0059(14) -0.0101(14)
C13 0.0270(17) 0.0246(17) 0.0229(17) -0.0026(13) -0.0045(13) -0.0104(14)
C14 0.0309(19) 0.0259(17) 0.0257(17) -0.0023(13) -0.0064(14) -0.0104(14)
C15 0.0294(19) 0.0322(19) 0.039(2) -0.0065(15) -0.0097(15) -0.0051(15)
C16 0.034(2) 0.0296(19) 0.047(2) -0.0129(16) -0.0063(17) -0.0063(16)
C17 0.036(2) 0.0329(19) 0.034(2) -0.0119(15) -0.0063(15) -0.0118(16)
C18 0.035(2) 0.0322(19) 0.0277(18) -0.0099(14) -0.0045(14) -0.0170(16)
C19 0.040(2) 0.0314(19) 0.032(2) -0.0098(15) -0.0060(15) -0.0132(16)
C20 0.043(2) 0.038(2) 0.041(2) -0.0159(17) -0.0045(17) -0.0140(18)
C21 0.047(2) 0.039(2) 0.037(2) -0.0159(17) 0.0005(17) -0.0204(19)
C22 0.057(3) 0.041(2) 0.0235(19) -0.0085(15) -0.0022(16) -0.028(2)
C23 0.045(2) 0.0312(19) 0.0320(19) -0.0098(15) -0.0106(16) -0.0194(17)
C24 0.045(2) 0.045(2) 0.038(2) -0.0091(18) -0.0093(18) -0.0017(19)
C25 0.059(3) 0.057(3) 0.041(3) -0.020(2) 0.008(2) -0.022(2)
C26 0.056(3) 0.041(2) 0.030(2) -0.0057(16) -0.0148(18) -0.0147(19)
C27 0.044(2) 0.0229(17) 0.048(2) -0.0002(15) -0.0285(18) -0.0111(16)
C28 0.044(2) 0.0299(19) 0.050(2) 0.0018(17) -0.0290(19) -0.0122(17)
C29 0.067(3) 0.033(2) 0.056(3) 0.0111(19) -0.041(2) -0.020(2)
C30 0.081(3) 0.027(2) 0.068(3) 0.000(2) -0.056(3) -0.012(2)
C31 0.073(3) 0.028(2) 0.067(3) -0.0101(19) -0.048(3) -0.004(2)
C32 0.052(2) 0.0278(19) 0.050(2) -0.0052(17) -0.031(2) -0.0066(17)
C33 0.047(2) 0.040(2) 0.046(2) 0.0045(18) -0.0196(19) -0.0092(19)
C34 0.144(6) 0.025(2) 0.101(4) 0.000(2) -0.092(4) -0.012(3)
C35 0.076(3) 0.039(2) 0.053(3) -0.012(2) -0.024(2) -0.010(2)
C36 0.0260(18) 0.0290(18) 0.0339(19) -0.0001(14) -0.0122(14) -0.0098(14)
C37 0.037(2) 0.0301(19) 0.039(2) 0.0050(15) -0.0177(16) -0.0157(16)
C38 0.045(2) 0.034(2) 0.036(2) -0.0024(15) -0.0202(17) -0.0123(17)
C39 0.034(2) 0.033(2) 0.048(2) 0.0018(16) -0.0234(18) -0.0096(16)
C40 0.0293(18) 0.0299(18) 0.0304(18) 0.0010(14) -0.0132(14) -0.0114(15)
C41 0.0320(19) 0.0290(18) 0.037(2) 0.0026(15) -0.0143(15) -0.0093(15)
C42 0.045(2) 0.0287(19) 0.047(2) -0.0021(16) -0.0281(18) -0.0122(16)
C43 0.050(2) 0.035(2) 0.041(2) 0.0029(16) -0.0288(19) -0.0140(18)
C44 0.035(2) 0.0282(18) 0.0291(18) 0.0007(14) -0.0124(15) -0.0125(15)
C45 0.036(2) 0.038(2) 0.048(2) 0.0043(17) -0.0203(18) -0.0164(17)
C46 0.049(3) 0.039(2) 0.083(4) -0.026(2) -0.019(2) -0.003(2)
C47 0.036(2) 0.0273(17) 0.0268(18) -0.0015(13) -0.0111(14) -0.0134(15)
C48 0.0321(19) 0.0324(19) 0.0231(17) 0.0014(14) -0.0081(14) -0.0115(15)
C49 0.036(2) 0.0288(18) 0.0276(18) 0.0004(14) -0.0103(15) -0.0119(15)
C50 0.043(2) 0.040(2) 0.032(2) -0.0101(16) -0.0086(16) -0.0218(17)
C51 0.048(2) 0.042(2) 0.037(2) -0.0099(17) -0.0047(17) -0.0257(19)
C52 0.039(2) 0.0225(17) 0.0343(19) -0.0005(14) -0.0187(16) -0.0095(15)
C53 0.0324(19) 0.0269(18) 0.036(2) -0.0024(14) -0.0161(15) -0.0073(15)
C54 0.0326(19) 0.0255(17) 0.0304(19) -0.0022(14) -0.0093(14) -0.0099(14)
C55 0.061(3) 0.0220(18) 0.041(2) -0.0054(15) -0.0164(19) -0.0060(17)
C56 0.065(3) 0.0237(18) 0.038(2) -0.0097(16) -0.0159(19) -0.0048(18)
C57 0.040(2) 0.0282(18) 0.0268(18) 0.0011(14) -0.0133(15) -0.0156(15)
C58 0.040(2) 0.0302(18) 0.0271(18) 0.0007(14) -0.0134(15) -0.0178(16)
C59 0.046(2) 0.0316(19) 0.0250(18) 0.0041(14) -0.0144(16) -0.0183(16)
C60 0.053(2) 0.035(2) 0.0242(18) 0.0017(14) -0.0146(16) -0.0249(18)
C61 0.052(2) 0.043(2) 0.0262(19) 0.0049(15) -0.0191(17) -0.0233(19)
C62 0.046(2) 0.036(2) 0.031(2) 0.0078(15) -0.0171(17) -0.0222(17)
C63 0.043(2) 0.0289(18) 0.0297(19) 0.0026(14) -0.0141(16) -0.0194(16)
C64 0.049(2) 0.0312(19) 0.030(2) -0.0055(15) 0.0033(16) -0.0214(18)
C65 0.072(3) 0.035(2) 0.030(2) -0.0033(16) -0.0048(19) -0.031(2)
C66 0.098(4) 0.054(3) 0.033(2) -0.010(2) 0.002(2) -0.048(3)
C67 0.083(4) 0.057(3) 0.047(3) -0.026(2) 0.019(3) -0.043(3)
C68 0.053(3) 0.047(3) 0.069(3) -0.024(2) 0.015(2) -0.022(2)
C69 0.054(3) 0.039(2) 0.043(2) -0.0061(18) 0.0024(19) -0.023(2)
C70 0.087(4) 0.051(3) 0.035(2) -0.0008(19) -0.021(2) -0.029(3)
C71 0.105(5) 0.094(4) 0.074(4) -0.046(3) 0.027(3) -0.055(4)
C72 0.048(3) 0.051(3) 0.063(3) 0.000(2) -0.006(2) -0.012(2)
C73 0.043(2) 0.0240(17) 0.0258(18) -0.0067(13) -0.0112(15) -0.0076(15)
C74 0.043(2) 0.0308(19) 0.032(2) -0.0038(15) -0.0106(16) -0.0128(16)
C75 0.040(2) 0.0313(19) 0.039(2) -0.0075(15) -0.0163(17) -0.0081(16)
C76 0.053(2) 0.0246(18) 0.0284(19) -0.0066(14) -0.0145(16) -0.0103(17)
C77 0.047(2) 0.0269(18) 0.0246(18) -0.0067(14) -0.0055(15) -0.0091(16)
C78 0.042(2) 0.0242(17) 0.0316(19) -0.0116(14) -0.0099(15) -0.0048(15)
C79 0.037(2) 0.046(2) 0.045(2) 0.0008(18) -0.0085(18) -0.0096(18)
C80 0.058(3) 0.036(2) 0.035(2) -0.0040(16) -0.0178(19) -0.0077(19)
C81 0.044(2) 0.034(2) 0.039(2) -0.0065(16) -0.0048(17) -0.0044(17)
C82 0.074(3) 0.037(2) 0.027(2) 0.0038(16) -0.0226(19) -0.029(2)
C83 0.142(6) 0.049(3) 0.036(3) 0.004(2) -0.033(3) -0.058(3)
C84 0.125(5) 0.059(3) 0.044(3) 0.000(2) -0.043(3) -0.051(3)
C85 0.125(5) 0.040(2) 0.040(3) -0.0090(19) -0.036(3) -0.018(3)
C86 0.091(4) 0.041(2) 0.031(2) 0.0032(17) -0.026(2) -0.038(2)
C87 0.087(4) 0.040(2) 0.034(2) -0.0030(18) -0.026(2) -0.023(2)
C88 0.137(5) 0.063(3) 0.050(3) 0.001(2) -0.041(3) -0.066(3)
C89 0.147(6) 0.049(3) 0.038(3) -0.003(2) -0.043(3) -0.038(3)
C90 0.088(4) 0.046(2) 0.035(2) 0.0010(18) -0.030(2) -0.035(2)
C91 0.164(6) 0.039(3) 0.048(3) -0.001(2) -0.054(4) -0.038(3)
C92 0.054(3) 0.043(2) 0.040(2) 0.0088(18) -0.0250(19) -0.020(2)
C93 0.086(3) 0.076(3) 0.082(3) -0.024(2) -0.012(2) -0.017(2)
C94 0.095(3) 0.079(3) 0.081(3) -0.027(2) -0.008(2) -0.018(3)
C95 0.090(3) 0.076(3) 0.081(3) -0.024(2) -0.010(2) -0.015(2)
C96 0.093(3) 0.080(3) 0.085(3) -0.025(3) -0.008(2) -0.015(3)
C97 0.090(3) 0.081(3) 0.086(3) -0.027(2) -0.012(2) -0.016(3)
C98 0.084(3) 0.079(3) 0.081(3) -0.027(2) -0.012(2) -0.019(3)
C93A 0.089(3) 0.079(3) 0.079(3) -0.027(3) -0.012(2) -0.017(3)
C94A 0.095(3) 0.077(3) 0.080(3) -0.025(3) -0.010(3) -0.015(3)
C95A 0.091(3) 0.077(3) 0.082(3) -0.024(3) -0.011(3) -0.014(3)
C96A 0.093(3) 0.082(3) 0.086(3) -0.023(2) -0.012(2) -0.013(2)
C97A 0.087(3) 0.080(3) 0.082(3) -0.026(2) -0.014(2) -0.016(2)
C98A 0.084(3) 0.076(3) 0.080(3) -0.026(3) -0.014(2) -0.017(3)
C101 0.112(5) 0.079(4) 0.079(4) 0.001(3) -0.043(4) -0.052(4)
C102 0.132(6) 0.094(5) 0.062(4) 0.002(3) -0.037(4) -0.064(5)
C103 0.130(6) 0.068(4) 0.084(5) -0.003(3) -0.062(4) -0.038(4)
C201 0.209(11) 0.137(9) 0.132(9) -0.021(7) -0.025(9) -0.109(9)
C202 0.160(7) 0.149(8) 0.166(8) -0.011(6) -0.064(6) -0.064(6)
O203 0.199(7) 0.206(7) 0.221(7) -0.032(6) -0.051(6) -0.031(6)
C204 0.144(7) 0.154(8) 0.171(8) -0.046(6) -0.083(6) -0.037(6)
C205 0.208(13) 0.240(14) 0.211(13) -0.043(11) -0.107(11) 0.048(11)
C211 0.121(13) 0.137(13) 0.121(13) -0.025(11) -0.057(11) -0.020(11)
C212 0.094(7) 0.083(7) 0.088(7) -0.020(6) -0.010(6) -0.028(6)
O213 0.039(4) 0.047(4) 0.043(4) -0.016(3) -0.006(3) -0.029(3)
C214 0.069(7) 0.075(7) 0.078(7) -0.022(5) -0.027(5) -0.018(5)
C215 0.077(10) 0.103(11) 0.090(11) -0.027(9) -0.037(8) -0.009(9)
C301 0.054(7) 0.040(7) 0.063(8) 0.007(6) -0.008(6) -0.001(6)
C302 0.087(6) 0.086(6) 0.085(6) -0.015(4) -0.024(4) -0.012(4)
O303 0.093(5) 0.094(5) 0.091(5) -0.021(3) -0.023(3) -0.018(3)
C304 0.095(6) 0.097(6) 0.092(6) -0.023(4) -0.021(4) -0.021(4)
C305 0.085(8) 0.071(7) 0.075(8) -0.036(6) 0.005(6) -0.057(6)
C311 0.169(12) 0.113(9) 0.111(9) -0.052(8) 0.007(9) -0.059(9)
C312 0.093(3) 0.092(3) 0.093(3) -0.0233(13) -0.0280(14) -0.0134(11)
O313 0.184(4) 0.185(4) 0.184(4) -0.0444(14) -0.0561(16) -0.0257(12)
C314 0.134(5) 0.134(5) 0.135(5) -0.0340(15) -0.0417(17) -0.0189(12)
C315 0.208(13) 0.183(12) 0.252(14) -0.111(11) -0.064(11) -0.042(10)
C401 0.204(17) 0.193(16) 0.223(17) -0.051(14) -0.046(14) -0.031(14)
C402 0.131(10) 0.122(10) 0.149(10) -0.015(7) -0.037(7) -0.009(7)
O403 0.131(8) 0.122(8) 0.142(8) -0.020(6) -0.037(6) -0.011(6)
C404 0.116(8) 0.104(8) 0.122(9) -0.024(7) -0.046(7) -0.027(6)
C405 0.160(14) 0.136(14) 0.160(14) -0.038(12) -0.050(12) -0.033(12)
C411 0.359(15) 0.356(15) 0.356(15) -0.088(8) -0.105(8) -0.063(8)
C412 0.358(13) 0.356(13) 0.356(13) -0.087(5) -0.109(5) -0.052(4)
O413 0.360(13) 0.359(13) 0.357(13) -0.088(5) -0.110(5) -0.053(4)
C414 0.360(13) 0.360(13) 0.359(13) -0.087(5) -0.111(5) -0.053(4)
C415 0.361(15) 0.361(15) 0.364(15) -0.085(8) -0.112(8) -0.051(8)

loop_
_atom_type_symbol
_atom_type_description
_atom_type_scat_dispersion_real
_atom_type_scat_dispersion_imag
_atom_type_scat_source
C C 0.0033 0.0016 'International Tables Vol C Tables 4.2.6.8 and 6.1.1.4'
H H 0.0000 0.0000 'International Tables Vol C Tables 4.2.6.8 and 6.1.1.4'
N N 0.0061 0.0033 'International Tables Vol C Tables 4.2.6.8 and 6.1.1.4'
O O 0.0106 0.0060 'International Tables Vol C Tables 4.2.6.8 and 6.1.1.4'
K K 0.2009 0.2494 'International Tables Vol C Tables 4.2.6.8 and 6.1.1.4'

loop_
_geom_angle_atom_site_label_1
_geom_angle_atom_site_label_2
_geom_angle_atom_site_label_3
_geom_angle
_geom_angle_site_symmetry_1
O1 K1 O2 85.37(8) .
O1 K1 N6 110.44(8) .
O2 K1 N6 68.31(7) .
O1 K1 C8 145.82(8) .
O2 K1 C8 104.75(9) .
N6 K1 C8 103.59(8) .
O1 K1 C54 117.30(8) .
O2 K1 C54 138.16(8) .
N6 K1 C54 70.76(8) .
C8 K1 C54 76.67(9) .
O1 K1 C6 89.21(8) .
O2 K1 C6 91.05(8) .
N6 K1 C6 149.33(8) .
C8 K1 C6 58.58(9) .
C54 K1 C6 121.76(9) .
O1 K1 N1 64.46(7) .
O2 K1 N1 94.25(7) .
N6 K1 N1 162.46(8) .
C8 K1 N1 82.08(8) .
C54 K1 N1 126.76(8) .
C6 K1 N1 25.39(7) .
O1 K1 C7 103.05(8) .
O2 K1 C7 113.17(8) .
N6 K1 C7 146.42(8) .
C8 K1 C7 42.85(8) .
C54 K1 C7 96.25(9) .
C6 K1 C7 25.52(8) .
N1 K1 C7 41.54(7) .
O1 K1 C53 147.37(8) .
O2 K1 C53 98.61(8) .
N6 K1 C53 44.50(8) .
C8 K1 C53 64.52(9) .
C54 K1 C53 43.20(8) .
C6 K1 C53 122.87(9) .
N1 K1 C53 146.25(8) .
C7 K1 C53 104.94(8) .
O1 K1 K2 44.88(5) .
O2 K1 K2 41.59(6) .
N6 K1 K2 81.85(6) .
C8 K1 K2 141.92(7) .
C54 K1 K2 138.26(7) .
C6 K1 K2 97.85(7) .
N1 K1 K2 83.64(5) .
C7 K1 K2 122.70(6) .
C53 K1 K2 125.64(6) .
O2 K2 O1 92.02(8) .
O2 K2 C49 99.24(9) .
O1 K2 C49 99.87(9) .
O2 K2 C13 108.41(9) .
O1 K2 C13 25.45(8) .
C49 K2 C13 114.87(9) .
O2 K2 C95 135.68(18) .
O1 K2 C95 101.16(13) .
C49 K2 C95 119.37(18) .
C13 K2 C95 75.85(14) .
O2 K2 C96 112.80(17) .
O1 K2 C96 113.14(16) .
C49 K2 C96 131.98(14) .
C13 K2 C96 88.51(17) .
C95 K2 C96 23.78(7) .
O2 K2 C94 151.37(14) .
O1 K2 C94 109.32(16) .
C49 K2 C94 95.73(17) .
C13 K2 C94 86.83(17) .
C95 K2 C94 23.72(7) .
C96 K2 C94 41.66(10) .
O2 K2 C97 103.10(14) .
O1 K2 C97 136.52(17) .
C49 K2 C97 117.07(17) .
C13 K2 C97 112.15(17) .
C95 K2 C97 41.62(9) .
C96 K2 C97 23.64(6) .
C94 K2 C97 48.27(9) .
O2 K2 C97A 111.43(16) .
O1 K2 C97A 142.51(15) .
C49 K2 C97A 104.4(2) .
C13 K2 C97A 117.06(16) .
C95 K2 C97A 41.75(19) .
C96 K2 C97A 31.37(18) .
C94 K2 C97A 40.67(19) .
C97 K2 C97A 13.53(19) .
O2 K2 C93 135.52(18) .
O1 K2 C93 131.49(18) .
C49 K2 C93 83.79(14) .
C13 K2 C93 110.25(18) .
C95 K2 C93 41.51(10) .
C96 K2 C93 48.26(9) .
C94 K2 C93 23.53(7) .
C97 K2 C93 41.29(9) .
C97A K2 C93 28.7(2) .
O2 K2 C98 112.98(17) .
O1 K2 C98 149.09(13) .
C49 K2 C98 93.94(17) .
C13 K2 C98 124.06(14) .
C95 K2 C98 48.26(9) .
C96 K2 C98 41.43(9) .
C94 K2 C98 41.33(9) .
C97 K2 C98 23.46(6) .
C97A K2 C98 10.53(19) .
C93 K2 C98 23.41(6) .
O2 K2 C98A 128.3(2) .
O1 K2 C98A 138.41(18) .
C49 K2 C98A 84.88(16) .
C13 K2 C98A 116.29(17) .
C95 K2 C98A 44.58(17) .
C96 K2 C98A 47.27(18) .
C94 K2 C98A 29.52(18) .
C97 K2 C98A 36.62(19) .
C97A K2 C98A 23.36(7) .
C93 K2 C98A 7.2(2) .
C98 K2 C98A 16.6(2) .
C13 O1 K1 143.6(2) .
C13 O1 K2 92.03(18) .
K1 O1 K2 91.31(7) .
C59 O2 K2 143.0(2) .
C59 O2 K1 118.4(2) .
K2 O2 K1 88.97(7) .
C6 N1 C11 112.2(3) .
C6 N1 C1 111.0(2) .
C11 N1 C1 112.4(3) .
C6 N1 K1 76.41(16) .
C11 N1 K1 86.76(17) .
C1 N1 K1 152.8(2) .
C3 N2 C4 113.0(3) .
C3 N2 C2 123.0(3) .
C4 N2 C2 123.8(3) .
C3 N3 C5 112.5(3) .
C3 N3 C18 123.0(3) .
C5 N3 C18 124.6(3) .
C8 N4 C9 113.3(3) .
C8 N4 C7 121.9(3) .
C9 N4 C7 124.7(3) .
C8 N5 C10 112.6(3) .
C8 N5 C27 123.6(3) .
C10 N5 C27 123.8(3) .
C52 N6 C47 109.3(3) .
C52 N6 C57 111.2(3) .
C47 N6 C57 108.9(3) .
C52 N6 K1 109.92(19) .
C47 N6 K1 105.35(18) .
C57 N6 K1 111.89(19) .
C49 N7 C50 112.9(3) .
C49 N7 C48 124.4(3) .
C50 N7 C48 122.6(3) .
C49 N8 C51 112.9(3) .
C49 N8 C64 125.2(3) .
C51 N8 C64 121.9(3) .
C54 N9 C55 112.6(3) .
C54 N9 C53 124.0(3) .
C55 N9 C53 123.3(3) .
C54 N10 C56 112.9(3) .
C54 N10 C73 123.7(3) .
C56 N10 C73 123.2(3) .
N1 C1 C2 112.9(3) .
N1 C1 H1A 109.0 .
C2 C1 H1A 109.0 .
N1 C1 H1B 109.0 .
C2 C1 H1B 109.0 .
H1A C1 H1B 107.8 .
N2 C2 C1 111.8(3) .
N2 C2 H2A 109.3 .
C1 C2 H2A 109.3 .
N2 C2 H2B 109.3 .
C1 C2 H2B 109.3 .
H2A C2 H2B 107.9 .
N2 C3 N3 101.6(3) .
C5 C4 N2 106.2(3) .
C5 C4 H4A 126.9 .
N2 C4 H4A 126.9 .
C4 C5 N3 106.6(3) .
C4 C5 H5A 126.7 .
N3 C5 H5A 126.7 .
N1 C6 C7 109.5(3) .
N1 C6 K1 78.20(16) .
C7 C6 K1 84.59(18) .
N1 C6 H6A 109.8 .
C7 C6 H6A 109.8 .
K1 C6 H6A 51.0 .
N1 C6 H6B 109.8 .
C7 C6 H6B 109.8 .
K1 C6 H6B 158.8 .
H6A C6 H6B 108.2 .
N4 C7 C6 112.4(3) .
N4 C7 K1 89.44(17) .
C6 C7 K1 69.89(17) .
N4 C7 H7A 109.1 .
C6 C7 H7A 109.1 .
K1 C7 H7A 55.8 .
N4 C7 H7B 109.1 .
C6 C7 H7B 109.1 .
K1 C7 H7B 159.4 .
H7A C7 H7B 107.9 .
N5 C8 N4 101.6(3) .
N5 C8 K1 152.1(2) .
N4 C8 K1 105.0(2) .
C10 C9 N4 106.1(3) .
C10 C9 H9A 126.9 .
N4 C9 H9A 126.9 .
C9 C10 N5 106.4(3) .
C9 C10 H10A 126.8 .
N5 C10 H10A 126.8 .
N1 C11 C12 113.1(3) .
N1 C11 H11A 109.0 .
C12 C11 H11A 109.0 .
N1 C11 H11B 109.0 .
C12 C11 H11B 109.0 .
H11A C11 H11B 107.8 .
C17 C12 C13 121.1(3) .
C17 C12 C11 119.5(3) .
C13 C12 C11 119.4(3) .
C17 C12 K2 124.9(2) .
C13 C12 K2 60.57(17) .
C11 C12 K2 85.95(18) .
O1 C13 C12 120.0(3) .
O1 C13 C14 123.3(3) .
C12 C13 C14 116.7(3) .
O1 C13 K2 62.52(15) .
C12 C13 K2 95.2(2) .
C14 C13 K2 111.6(2) .
C15 C14 C13 118.3(3) .
C15 C14 C36 120.2(3) .
C13 C14 C36 121.5(3) .
C14 C15 C16 124.5(4) .
C14 C15 H15A 117.7 .
C16 C15 H15A 117.7 .
C17 C16 C15 116.9(3) .
C17 C16 C46 122.1(4) .
C15 C16 C46 121.0(4) .
C16 C17 C12 122.4(3) .
C16 C17 H17A 118.8 .
C12 C17 H17A 118.8 .
C19 C18 C23 121.5(3) .
C19 C18 N3 118.8(3) .
C23 C18 N3 119.6(3) .
C18 C19 C20 118.4(4) .
C18 C19 C24 122.0(3) .
C20 C19 C24 119.5(4) .
C21 C20 C19 121.8(4) .
C21 C20 H20A 119.1 .
C19 C20 H20A 119.1 .
C22 C21 C20 118.3(4) .
C22 C21 C25 121.1(4) .
C20 C21 C25 120.6(4) .
C21 C22 C23 121.8(4) .
C21 C22 H22A 119.1 .
C23 C22 H22A 119.1 .
C18 C23 C22 118.1(4) .
C18 C23 C26 122.3(3) .
C22 C23 C26 119.5(3) .
C19 C24 H24A 109.5 .
C19 C24 H24B 109.5 .
H24A C24 H24B 109.5 .
C19 C24 H24C 109.5 .
H24A C24 H24C 109.5 .
H24B C24 H24C 109.5 .
C21 C25 H25A 109.5 .
C21 C25 H25B 109.5 .
H25A C25 H25B 109.5 .
C21 C25 H25C 109.5 .
H25A C25 H25C 109.5 .
H25B C25 H25C 109.5 .
C23 C26 H26A 109.5 .
C23 C26 H26B 109.5 .
H26A C26 H26B 109.5 .
C23 C26 H26C 109.5 .
H26A C26 H26C 109.5 .
H26B C26 H26C 109.5 .
C32 C27 C28 122.1(3) .
C32 C27 N5 119.5(3) .
C28 C27 N5 118.4(4) .
C27 C28 C29 117.6(4) .
C27 C28 C33 121.3(3) .
C29 C28 C33 121.1(4) .
C30 C29 C28 122.1(4) .
C30 C29 H29A 119.0 .
C28 C29 H29A 119.0 .
C31 C30 C29 118.6(4) .
C31 C30 C34 119.8(5) .
C29 C30 C34 121.5(5) .
C30 C31 C32 121.4(4) .
C30 C31 H31A 119.3 .
C32 C31 H31A 119.3 .
C27 C32 C31 118.2(4) .
C27 C32 C35 121.5(3) .
C31 C32 C35 120.3(4) .
C28 C33 H33A 109.5 .
C28 C33 H33B 109.5 .
H33A C33 H33B 109.5 .
C28 C33 H33C 109.5 .
H33A C33 H33C 109.5 .
H33B C33 H33C 109.5 .
C30 C34 H34A 109.5 .
C30 C34 H34B 109.5 .
H34A C34 H34B 109.5 .
C30 C34 H34C 109.5 .
H34A C34 H34C 109.5 .
H34B C34 H34C 109.5 .
C32 C35 H35A 109.5 .
C32 C35 H35B 109.5 .
H35A C35 H35B 109.5 .
C32 C35 H35C 109.5 .
H35A C35 H35C 109.5 .
H35B C35 H35C 109.5 .
C14 C36 C41 112.6(3) .
C14 C36 C44 111.4(3) .
C41 C36 C44 107.3(3) .
C14 C36 C40 110.5(3) .
C41 C36 C40 107.0(3) .
C44 C36 C40 107.9(3) .
C42 C37 C45 109.4(3) .
C42 C37 C40 110.1(3) .
C45 C37 C40 109.5(3) .
C42 C37 H37A 109.3 .
C45 C37 H37A 109.3 .
C40 C37 H37A 109.3 .
C43 C38 C42 108.5(3) .
C43 C38 C44 110.4(3) .
C42 C38 C44 109.1(3) .
C43 C38 H38A 109.6 .
C42 C38 H38A 109.6 .
C44 C38 H38A 109.6 .
C41 C39 C43 109.7(3) .
C41 C39 C45 109.1(3) .
C43 C39 C45 109.4(3) .
C41 C39 H39A 109.5 .
C43 C39 H39A 109.5 .
C45 C39 H39A 109.5 .
C37 C40 C36 111.0(3) .
C37 C40 H40A 109.4 .
C36 C40 H40A 109.4 .
C37 C40 H40B 109.4 .
C36 C40 H40B 109.4 .
H40A C40 H40B 108.0 .
C39 C41 C36 112.4(3) .
C39 C41 H41A 109.1 .
C36 C41 H41A 109.1 .
C39 C41 H41B 109.1 .
C36 C41 H41B 109.1 .
H41A C41 H41B 107.9 .
C37 C42 C38 110.1(3) .
C37 C42 H42A 109.6 .
C38 C42 H42A 109.6 .
C37 C42 H42B 109.6 .
C38 C42 H42B 109.6 .
H42A C42 H42B 108.2 .
C39 C43 C38 109.4(3) .
C39 C43 H43A 109.8 .
C38 C43 H43A 109.8 .
C39 C43 H43B 109.8 .
C38 C43 H43B 109.8 .
H43A C43 H43B 108.2 .
C38 C44 C36 111.2(3) .
C38 C44 H44A 109.4 .
C36 C44 H44A 109.4 .
C38 C44 H44B 109.4 .
C36 C44 H44B 109.4 .
H44A C44 H44B 108.0 .
C37 C45 C39 108.9(3) .
C37 C45 H45A 109.9 .
C39 C45 H45A 109.9 .
C37 C45 H45B 109.9 .
C39 C45 H45B 109.9 .
H45A C45 H45B 108.3 .
C16 C46 H46A 109.5 .
C16 C46 H46B 109.5 .
H46A C46 H46B 109.5 .
C16 C46 H46C 109.5 .
H46A C46 H46C 109.5 .
H46B C46 H46C 109.5 .
N6 C47 C48 115.9(3) .
N6 C47 H47A 108.3 .
C48 C47 H47A 108.3 .
N6 C47 H47B 108.3 .
C48 C47 H47B 108.3 .
H47A C47 H47B 107.4 .
N7 C48 C47 115.9(3) .
N7 C48 H48A 108.3 .
C47 C48 H48A 108.3 .
N7 C48 H48B 108.3 .
C47 C48 H48B 108.3 .
H48A C48 H48B 107.4 .
N7 C49 N8 101.7(3) .
N7 C49 K2 121.7(2) .
N8 C49 K2 136.2(3) .
C51 C50 N7 106.5(3) .
C51 C50 H50A 126.7 .
N7 C50 H50A 126.7 .
C50 C51 N8 105.9(3) .
C50 C51 H51A 127.0 .
N8 C51 H51A 127.0 .
N6 C52 C53 114.6(3) .
N6 C52 H52A 108.6 .
C53 C52 H52A 108.6 .
N6 C52 H52B 108.6 .
C53 C52 H52B 108.6 .
H52A C52 H52B 107.6 .
N9 C53 C52 115.9(3) .
N9 C53 K1 87.47(19) .
C52 C53 K1 86.7(2) .
N9 C53 H53A 108.3 .
C52 C53 H53A 108.3 .
K1 C53 H53A 41.8 .
N9 C53 H53B 108.3 .
C52 C53 H53B 108.3 .
K1 C53 H53B 149.2 .
H53A C53 H53B 107.4 .
N9 C54 N10 101.5(3) .
N9 C54 K1 102.4(2) .
N10 C54 K1 151.5(2) .
C56 C55 N9 106.9(3) .
C56 C55 H55A 126.6 .
N9 C55 H55A 126.6 .
C55 C56 N10 106.1(3) .
C55 C56 H56A 126.9 .
N10 C56 H56A 126.9 .
N6 C57 C58 115.7(3) .
N6 C57 H57A 108.4 .
C58 C57 H57A 108.4 .
N6 C57 H57B 108.4 .
C58 C57 H57B 108.4 .
H57A C57 H57B 107.4 .
C63 C58 C59 121.4(3) .
C63 C58 C57 119.5(3) .
C59 C58 C57 119.0(3) .
O2 C59 C58 120.0(3) .
O2 C59 C60 123.3(3) .
C58 C59 C60 116.7(3) .
C61 C60 C59 118.5(3) .
C61 C60 C82 120.1(3) .
C59 C60 C82 121.4(3) .
C62 C61 C60 124.5(3) .
C62 C61 H61A 117.8 .
C60 C61 H61A 117.8 .
C63 C62 C61 116.4(3) .
C63 C62 C92 122.5(4) .
C61 C62 C92 121.1(3) .
C62 C63 C58 122.5(3) .
C62 C63 H63A 118.8 .
C58 C63 H63A 118.8 .
C69 C64 C65 122.9(4) .
C69 C64 N8 118.4(4) .
C65 C64 N8 118.6(4) .
C66 C65 C64 117.5(5) .
C66 C65 C70 120.9(4) .
C64 C65 C70 121.7(4) .
C67 C66 C65 122.1(5) .
C67 C66 H66A 119.0 .
C65 C66 H66A 119.0 .
C66 C67 C68 118.2(4) .
C66 C67 C71 121.4(6) .
C68 C67 C71 120.4(6) .
C67 C68 C69 122.4(5) .
C67 C68 H68A 118.8 .
C69 C68 H68A 118.8 .
C64 C69 C68 116.9(5) .
C64 C69 C72 122.1(4) .
C68 C69 C72 121.1(5) .
C65 C70 H70A 109.5 .
C65 C70 H70B 109.5 .
H70A C70 H70B 109.5 .
C65 C70 H70C 109.5 .
H70A C70 H70C 109.5 .
H70B C70 H70C 109.5 .
C67 C71 H71A 109.5 .
C67 C71 H71B 109.5 .
H71A C71 H71B 109.5 .
C67 C71 H71C 109.5 .
H71A C71 H71C 109.5 .
H71B C71 H71C 109.5 .
C69 C72 H72A 109.5 .
C69 C72 H72B 109.5 .
H72A C72 H72B 109.5 .
C69 C72 H72C 109.5 .
H72A C72 H72C 109.5 .
H72B C72 H72C 109.5 .
C74 C73 C78 121.9(3) .
C74 C73 N10 119.4(3) .
C78 C73 N10 118.8(3) .
C73 C74 C75 118.2(3) .
C73 C74 C79 121.0(3) .
C75 C74 C79 120.8(4) .
C76 C75 C74 121.6(4) .
C76 C75 H75A 119.2 .
C74 C75 H75A 119.2 .
C77 C76 C75 118.5(3) .
C77 C76 C80 120.5(3) .
C75 C76 C80 121.0(4) .
C76 C77 C78 121.7(3) .
C76 C77 H77A 119.1 .
C78 C77 H77A 119.1 .
C77 C78 C73 118.1(3) .
C77 C78 C81 120.4(3) .
C73 C78 C81 121.5(3) .
C74 C79 H79A 109.5 .
C74 C79 H79B 109.5 .
H79A C79 H79B 109.5 .
C74 C79 H79C 109.5 .
H79A C79 H79C 109.5 .
H79B C79 H79C 109.5 .
C76 C80 H80A 109.5 .
C76 C80 H80B 109.5 .
H80A C80 H80B 109.5 .
C76 C80 H80C 109.5 .
H80A C80 H80C 109.5 .
H80B C80 H80C 109.5 .
C78 C81 H81A 109.5 .
C78 C81 H81B 109.5 .
H81A C81 H81B 109.5 .
C78 C81 H81C 109.5 .
H81A C81 H81C 109.5 .
H81B C81 H81C 109.5 .
C87 C82 C60 109.7(3) .
C87 C82 C86 109.0(4) .
C60 C82 C86 111.0(3) .
C87 C82 C90 107.8(4) .
C60 C82 C90 112.5(3) .
C86 C82 C90 106.7(3) .
C88 C83 C86 109.9(4) .
C88 C83 C91 109.5(5) .
C86 C83 C91 109.6(4) .
C88 C83 H83A 109.3 .
C86 C83 H83A 109.3 .
C91 C83 H83A 109.3 .
C89 C84 C90 109.5(4) .
C89 C84 C88 109.5(5) .
C90 C84 C88 109.6(4) .
C89 C84 H84A 109.4 .
C90 C84 H84A 109.4 .
C88 C84 H84A 109.4 .
C91 C85 C87 108.5(4) .
C91 C85 C89 108.0(5) .
C87 C85 C89 109.2(4) .
C91 C85 H85A 110.3 .
C87 C85 H85A 110.3 .
C89 C85 H85A 110.3 .
C83 C86 C82 111.1(4) .
C83 C86 H86A 109.4 .
C82 C86 H86A 109.4 .
C83 C86 H86B 109.4 .
C82 C86 H86B 109.4 .
H86A C86 H86B 108.0 .
C82 C87 C85 111.6(4) .
C82 C87 H87A 109.3 .
C85 C87 H87A 109.3 .
C82 C87 H87B 109.3 .
C85 C87 H87B 109.3 .
H87A C87 H87B 108.0 .
C83 C88 C84 108.6(4) .
C83 C88 H88A 110.0 .
C84 C88 H88A 110.0 .
C83 C88 H88B 110.0 .
C84 C88 H88B 110.0 .
H88A C88 H88B 108.4 .
C84 C89 C85 110.3(4) .
C84 C89 H89A 109.6 .
C85 C89 H89A 109.6 .
C84 C89 H89B 109.6 .
C85 C89 H89B 109.6 .
H89A C89 H89B 108.1 .
C84 C90 C82 111.4(4) .
C84 C90 H90A 109.3 .
C82 C90 H90A 109.3 .
C84 C90 H90B 109.3 .
C82 C90 H90B 109.3 .
H90A C90 H90B 108.0 .
C83 C91 C85 110.4(5) .
C83 C91 H91A 109.6 .
C85 C91 H91A 109.6 .
C83 C91 H91B 109.6 .
C85 C91 H91B 109.6 .
H91A C91 H91B 108.1 .
C62 C92 H92A 109.5 .
C62 C92 H92B 109.5 .
H92A C92 H92B 109.5 .
C62 C92 H92C 109.5 .
H92A C92 H92C 109.5 .
H92B C92 H92C 109.5 .
C94 C93 C98 120.0 .
C94 C93 K2 77.1(3) .
C98 C93 K2 78.6(3) .
C94 C93 H93 120.0 .
C98 C93 H93 120.0 .
K2 C93 H93 115.0 .
C93 C94 C95 120.0 .
C93 C94 K2 79.4(3) .
C95 C94 K2 77.2(3) .
C93 C94 H94 120.0 .
C95 C94 H94 120.0 .
K2 C94 H94 113.9 .
C94 C95 C96 120.0 .
C94 C95 K2 79.1(3) .
C96 C95 K2 78.4(3) .
C94 C95 H95 120.0 .
C96 C95 H95 120.0 .
K2 C95 H95 113.0 .
C97 C96 C95 120.0 .
C97 C96 K2 79.4(3) .
C95 C96 K2 77.8(3) .
C97 C96 H96 120.0 .
C95 C96 H96 120.0 .
K2 C96 H96 113.3 .
C96 C97 C98 120.0 .
C96 C97 K2 77.0(3) .
C98 C97 K2 79.2(3) .
C96 C97 H97 120.0 .
C98 C97 H97 120.0 .
K2 C97 H97 114.4 .
C97 C98 C93 120.0 .
C97 C98 K2 77.4(3) .
C93 C98 K2 78.0(3) .
C97 C98 H98 120.0 .
C93 C98 H98 120.0 .
K2 C98 H98 115.2 .
C94A C93A C98A 120.0 .
C94A C93A K2 80.8(4) .
C98A C93A K2 75.7(4) .
C94A C93A H93A 120.0 .
C98A C93A H93A 120.0 .
K2 C93A H93A 114.1 .
C93A C94A C95A 120.0 .
C93A C94A H94A 120.0 .
C95A C94A H94A 120.0 .
C94A C95A C96A 120.0 .
C94A C95A H95A 120.0 .
C96A C95A H95A 120.0 .
C97A C96A C95A 120.0 .
C97A C96A K2 76.3(4) .
C95A C96A K2 81.3(4) .
C97A C96A H96A 120.0 .
C95A C96A H96A 120.0 .
K2 C96A H96A 112.8 .
C96A C97A C98A 120.0 .
C96A C97A K2 80.5(4) .
C98A C97A K2 79.0(4) .
C96A C97A H97A 120.0 .
C98A C97A H97A 120.0 .
K2 C97A H97A 110.8 .
C97A C98A C93A 120.0 .
C97A C98A K2 77.7(4) .
C93A C98A K2 81.2(4) .
C97A C98A H98A 120.0 .
C93A C98A H98A 120.0 .
K2 C98A H98A 111.5 .
C103 C101 C102 116.4(7) 2_666
C103 C101 H101 121.8 2_666
C102 C101 H101 121.8 .
C103 C102 C101 119.6(6) .
C103 C102 H102 120.2 .
C101 C102 H102 120.2 .
C101 C103 C102 124.0(8) 2_666
C101 C103 H103 118.0 2_666
C102 C103 H103 118.0 .
C202 C201 H20B 109.5 .
C202 C201 H20C 109.5 .
H20B C201 H20C 109.5 .
C202 C201 H20D 109.5 .
H20B C201 H20D 109.5 .
H20C C201 H20D 109.5 .
O203 C202 C201 162.2(15) .
O203 C202 H20E 95.5 .
C201 C202 H20E 95.5 .
O203 C202 H20F 95.5 .
C201 C202 H20F 95.5 .
H20E C202 H20F 103.3 .
C204 O203 C202 133.8(15) .
O203 C204 C205 148.7(17) .
O203 C204 H20G 99.6 .
C205 C204 H20G 99.6 .
O203 C204 H20H 99.6 .
C205 C204 H20H 99.6 .
H20G C204 H20H 104.1 .
C204 C205 H20I 109.5 .
C204 C205 H20J 109.5 .
H20I C205 H20J 109.5 .
C204 C205 H20K 109.5 .
H20I C205 H20K 109.5 .
H20J C205 H20K 109.5 .
C212 C211 H21A 109.5 .
C212 C211 H21B 109.5 .
H21A C211 H21B 109.5 .
C212 C211 H21C 109.5 .
H21A C211 H21C 109.5 .
H21B C211 H21C 109.5 .
O213 C212 C211 165(2) .
O213 C212 H21D 94.5 .
C211 C212 H21D 94.5 .
O213 C212 H21E 94.5 .
C211 C212 H21E 94.5 .
H21D C212 H21E 103.2 .
C214 O213 C212 107.0(11) .
O213 C214 C215 107.9(13) .
O213 C214 H21F 110.1 .
C215 C214 H21F 110.1 .
O213 C214 H21G 110.1 .
C215 C214 H21G 110.1 .
H21F C214 H21G 108.4 .
C214 C215 H21H 109.5 .
C214 C215 H21I 109.5 .
H21H C215 H21I 109.5 .
C214 C215 H21J 109.5 .
H21H C215 H21J 109.5 .
H21I C215 H21J 109.5 .
C302 C301 H30A 109.5 .
C302 C301 H30B 109.5 .
H30A C301 H30B 109.5 .
C302 C301 H30C 109.5 .
H30A C301 H30C 109.5 .
H30B C301 H30C 109.5 .
O303 C302 C301 122.8(18) .
O303 C302 H30D 106.6 .
C301 C302 H30D 106.6 .
O303 C302 H30E 106.6 .
C301 C302 H30E 106.6 .
H30D C302 H30E 106.6 .
C304 O303 C302 112.7(16) .
O303 C304 C305 105.6(15) .
O303 C304 H30F 110.6 .
C305 C304 H30F 110.6 .
O303 C304 H30G 110.6 .
C305 C304 H30G 110.6 .
H30F C304 H30G 108.8 .
C304 C305 H30H 109.5 .
C304 C305 H30I 109.5 .
H30H C305 H30I 109.5 .
C304 C305 H30J 109.5 .
H30H C305 H30J 109.5 .
H30I C305 H30J 109.5 .
C312 C311 H31B 109.5 .
C312 C311 H31C 109.5 .
H31B C311 H31C 109.5 .
C312 C311 H31D 109.5 .
H31B C311 H31D 109.5 .
H31C C311 H31D 109.5 .
O313 C312 C311 132.9(13) .
O313 C312 H31E 104.0 .
C311 C312 H31E 104.0 .
O313 C312 H31F 104.0 .
C311 C312 H31F 104.0 .
H31E C312 H31F 105.5 .
C314 O313 C312 120.4(13) .
O313 C314 C315 82.1(11) .
O313 C314 H31G 114.9 .
C315 C314 H31G 114.9 .
O313 C314 H31H 114.9 .
C315 C314 H31H 114.9 .
H31G C314 H31H 112.0 .
C314 C315 H31I 109.5 .
C314 C315 H31J 109.5 .
H31I C315 H31J 109.5 .
C314 C315 H31K 109.5 .
H31I C315 H31K 109.5 .
H31J C315 H31K 109.5 .
C402 C401 H40C 109.5 .
C402 C401 H40D 109.5 .
H40C C401 H40D 109.5 .
C402 C401 H40E 109.4 .
H40C C401 H40E 109.5 .
H40D C401 H40E 109.5 .
O403 C402 C401 125(2) .
O403 C402 H40F 106.0 .
C401 C402 H40F 106.1 .
O403 C402 H40G 106.0 .
C401 C402 H40G 105.9 .
H40F C402 H40G 106.3 .
C404 O403 C402 118.9(19) .
O403 C404 C405 111.3(17) .
O403 C404 H40H 109.4 .
C405 C404 H40H 109.4 .
O403 C404 H40I 109.4 .
C405 C404 H40I 109.4 .
H40H C404 H40I 108.0 .
C404 C405 H40J 109.5 .
C404 C405 H40K 109.5 .
H40J C405 H40K 109.5 .
C404 C405 H40L 109.5 .
H40J C405 H40L 109.5 .
H40K C405 H40L 109.5 .
C412 C411 H41C 109.5 .
C412 C411 H41D 109.5 .
H41C C411 H41D 109.5 .
C412 C411 H41E 109.5 .
H41C C411 H41E 109.5 .
H41D C411 H41E 109.5 .
O413 C412 C411 150(4) .
O413 C412 H41F 99.2 .
C411 C412 H41F 99.2 .
O413 C412 H41G 99.2 .
C411 C412 H41G 99.2 .
H41F C412 H41G 104.0 .
C414 O413 C412 109(2) .
O413 C414 C415 114(3) .
O413 C414 H41H 108.7 .
C415 C414 H41H 108.7 .
O413 C414 H41I 108.7 .
C415 C414 H41I 108.7 .
H41H C414 H41I 107.6 .
C414 C415 H41J 109.5 .
C414 C415 H41K 109.4 .
H41J C415 H41K 109.5 .
C414 C415 H41L 109.5 .
H41J C415 H41L 109.5 .
H41K C415 H41L 109.5 .

loop_
_geom_bond_atom_site_label_1
_geom_bond_atom_site_label_2
_geom_bond_distance
_geom_bond_site_symmetry_2
K1 O1 2.659(2) .
K1 O2 2.917(3) .
K1 N6 2.998(3) .
K1 C8 3.207(4) .
K1 C54 3.214(4) .
K1 C6 3.318(3) .
K1 N1 3.341(3) .
K1 C7 3.517(3) .
K1 C53 3.528(4) .
K1 K2 3.8391(12) .
K2 O2 2.549(3) .
K2 O1 2.710(2) .
K2 C49 2.980(4) .
K2 C13 3.052(3) .
K2 C95 3.370(11) .
K2 C96 3.377(10) .
K2 C94 3.393(10) .
K2 C97 3.406(10) .
K2 C97A 3.425(12) .
K2 C93 3.422(10) .
K2 C98 3.429(10) .
K2 C98A 3.441(12) .
O1 C13 1.313(4) .
O2 C59 1.315(4) .
N1 C6 1.463(4) .
N1 C11 1.469(4) .
N1 C1 1.478(4) .
N2 C3 1.367(4) .
N2 C4 1.389(4) .
N2 C2 1.455(4) .
N3 C3 1.376(4) .
N3 C5 1.389(4) .
N3 C18 1.442(5) .
N4 C8 1.363(4) .
N4 C9 1.380(4) .
N4 C7 1.465(4) .
N5 C8 1.364(5) .
N5 C10 1.391(5) .
N5 C27 1.443(4) .
N6 C52 1.470(5) .
N6 C47 1.476(4) .
N6 C57 1.494(4) .
N7 C49 1.363(5) .
N7 C50 1.386(4) .
N7 C48 1.472(4) .
N8 C49 1.369(4) .
N8 C51 1.390(5) .
N8 C64 1.441(5) .
N9 C54 1.373(4) .
N9 C55 1.380(5) .
N9 C53 1.456(5) .
N10 C54 1.377(5) .
N10 C56 1.380(5) .
N10 C73 1.434(4) .
C1 C2 1.524(5) .
C1 H1A 0.9900 .
C1 H1B 0.9900 .
C2 H2A 0.9900 .
C2 H2B 0.9900 .
C4 C5 1.341(5) .
C4 H4A 0.9500 .
C5 H5A 0.9500 .
C6 C7 1.522(5) .
C6 H6A 0.9900 .
C6 H6B 0.9900 .
C7 H7A 0.9900 .
C7 H7B 0.9900 .
C9 C10 1.340(5) .
C9 H9A 0.9500 .
C10 H10A 0.9500 .
C11 C12 1.506(5) .
C11 H11A 0.9900 .
C11 H11B 0.9900 .
C12 C17 1.392(5) .
C12 C13 1.441(5) .
C13 C14 1.446(5) .
C14 C15 1.391(5) .
C14 C36 1.536(5) .
C15 C16 1.399(5) .
C15 H15A 0.9500 .
C16 C17 1.376(6) .
C16 C46 1.519(6) .
C17 H17A 0.9500 .
C18 C19 1.387(5) .
C18 C23 1.388(5) .
C19 C20 1.396(5) .
C19 C24 1.510(5) .
C20 C21 1.385(6) .
C20 H20A 0.9500 .
C21 C22 1.381(6) .
C21 C25 1.518(6) .
C22 C23 1.404(5) .
C22 H22A 0.9500 .
C23 C26 1.500(6) .
C24 H24A 0.9800 .
C24 H24B 0.9800 .
C24 H24C 0.9800 .
C25 H25A 0.9800 .
C25 H25B 0.9800 .
C25 H25C 0.9800 .
C26 H26A 0.9800 .
C26 H26B 0.9800 .
C26 H26C 0.9800 .
C27 C32 1.389(6) .
C27 C28 1.389(6) .
C28 C29 1.401(5) .
C28 C33 1.487(6) .
C29 C30 1.384(7) .
C29 H29A 0.9500 .
C30 C31 1.383(7) .
C30 C34 1.518(6) .
C31 C32 1.403(5) .
C31 H31A 0.9500 .
C32 C35 1.513(6) .
C33 H33A 0.9800 .
C33 H33B 0.9800 .
C33 H33C 0.9800 .
C34 H34A 0.9800 .
C34 H34B 0.9800 .
C34 H34C 0.9800 .
C35 H35A 0.9800 .
C35 H35B 0.9800 .
C35 H35C 0.9800 .
C36 C41 1.546(5) .
C36 C44 1.550(5) .
C36 C40 1.552(4) .
C37 C42 1.520(6) .
C37 C45 1.535(5) .
C37 C40 1.535(5) .
C37 H37A 1.0000 .
C38 C43 1.533(5) .
C38 C42 1.532(5) .
C38 C44 1.540(5) .
C38 H38A 1.0000 .
C39 C41 1.528(5) .
C39 C43 1.528(6) .
C39 C45 1.537(5) .
C39 H39A 1.0000 .
C40 H40A 0.9900 .
C40 H40B 0.9900 .
C41 H41A 0.9900 .
C41 H41B 0.9900 .
C42 H42A 0.9900 .
C42 H42B 0.9900 .
C43 H43A 0.9900 .
C43 H43B 0.9900 .
C44 H44A 0.9900 .
C44 H44B 0.9900 .
C45 H45A 0.9900 .
C45 H45B 0.9900 .
C46 H46A 0.9800 .
C46 H46B 0.9800 .
C46 H46C 0.9800 .
C47 C48 1.518(5) .
C47 H47A 0.9900 .
C47 H47B 0.9900 .
C48 H48A 0.9900 .
C48 H48B 0.9900 .
C50 C51 1.343(5) .
C50 H50A 0.9500 .
C51 H51A 0.9500 .
C52 C53 1.524(5) .
C52 H52A 0.9900 .
C52 H52B 0.9900 .
C53 H53A 0.9900 .
C53 H53B 0.9900 .
C55 C56 1.346(6) .
C55 H55A 0.9500 .
C56 H56A 0.9500 .
C57 C58 1.503(5) .
C57 H57A 0.9900 .
C57 H57B 0.9900 .
C58 C63 1.390(5) .
C58 C59 1.426(5) .
C59 C60 1.449(5) .
C60 C61 1.395(5) .
C60 C82 1.535(5) .
C61 C62 1.396(6) .
C61 H61A 0.9500 .
C62 C63 1.389(5) .
C62 C92 1.511(5) .
C63 H63A 0.9500 .
C64 C69 1.398(6) .
C64 C65 1.400(6) .
C65 C66 1.399(6) .
C65 C70 1.491(7) .
C66 C67 1.387(8) .
C66 H66A 0.9500 .
C67 C68 1.399(8) .
C67 C71 1.511(7) .
C68 C69 1.400(6) .
C68 H68A 0.9500 .
C69 C72 1.492(7) .
C70 H70A 0.9800 .
C70 H70B 0.9800 .
C70 H70C 0.9800 .
C71 H71A 0.9800 .
C71 H71B 0.9800 .
C71 H71C 0.9800 .
C72 H72A 0.9800 .
C72 H72B 0.9800 .
C72 H72C 0.9800 .
C73 C74 1.381(5) .
C73 C78 1.400(5) .
C74 C75 1.402(5) .
C74 C79 1.509(5) .
C75 C76 1.391(5) .
C75 H75A 0.9500 .
C76 C77 1.387(6) .
C76 C80 1.507(5) .
C77 C78 1.395(5) .
C77 H77A 0.9500 .
C78 C81 1.504(6) .
C79 H79A 0.9800 .
C79 H79B 0.9800 .
C79 H79C 0.9800 .
C80 H80A 0.9800 .
C80 H80B 0.9800 .
C80 H80C 0.9800 .
C81 H81A 0.9800 .
C81 H81B 0.9800 .
C81 H81C 0.9800 .
C82 C87 1.531(7) .
C82 C86 1.537(5) .
C82 C90 1.553(6) .
C83 C88 1.520(7) .
C83 C86 1.530(6) .
C83 C91 1.531(9) .
C83 H83A 1.0000 .
C84 C89 1.515(9) .
C84 C90 1.526(6) .
C84 C88 1.545(7) .
C84 H84A 1.0000 .
C85 C91 1.535(7) .
C85 C87 1.542(6) .
C85 C89 1.542(7) .
C85 H85A 1.0000 .
C86 H86A 0.9900 .
C86 H86B 0.9900 .
C87 H87A 0.9900 .
C87 H87B 0.9900 .
C88 H88A 0.9900 .
C88 H88B 0.9900 .
C89 H89A 0.9900 .
C89 H89B 0.9900 .
C90 H90A 0.9900 .
C90 H90B 0.9900 .
C91 H91A 0.9900 .
C91 H91B 0.9900 .
C92 H92A 0.9800 .
C92 H92B 0.9800 .
C92 H92C 0.9800 .
C93 C94 1.3900 .
C93 C98 1.3900 .
C93 H93 0.9500 .
C94 C95 1.3900 .
C94 H94 0.9500 .
C95 C96 1.3900 .
C95 H95 0.9500 .
C96 C97 1.3900 .
C96 H96 0.9500 .
C97 C98 1.3900 .
C97 H97 0.9500 .
C98 H98 0.9500 .
C93A C94A 1.3900 .
C93A C98A 1.3900 .
C93A H93A 0.9500 .
C94A C95A 1.3900 .
C94A H94A 0.9500 .
C95A C96A 1.3900 .
C95A H95A 0.9500 .
C96A C97A 1.3900 .
C96A H96A 0.9500 .
C97A C98A 1.3900 .
C97A H97A 0.9500 .
C98A H98A 0.9500 .
C101 C103 1.342(8) 2_666
C101 C102 1.423(10) .
C101 H101 0.9500 .
C102 C103 1.368(10) .
C102 H102 0.9500 .
C103 C101 1.342(8) 2_666
C103 H103 0.9500 .
C201 C202 1.471(14) .
C201 H20B 0.9800 .
C201 H20C 0.9800 .
C201 H20D 0.9800 .
C202 O203 1.403(13) .
C202 H20E 0.9900 .
C202 H20F 0.9900 .
O203 C204 1.249(13) .
C204 C205 1.658(15) .
C204 H20G 0.9900 .
C204 H20H 0.9900 .
C205 H20I 0.9800 .
C205 H20J 0.9800 .
C205 H20K 0.9800 .
C211 C212 1.456(17) .
C211 H21A 0.9800 .
C211 H21B 0.9800 .
C211 H21C 0.9800 .
C212 O213 1.417(14) .
C212 H21D 0.9900 .
C212 H21E 0.9900 .
O213 C214 1.254(13) .
C214 C215 1.655(16) .
C214 H21F 0.9900 .
C214 H21G 0.9900 .
C215 H21H 0.9800 .
C215 H21I 0.9800 .
C215 H21J 0.9800 .
C301 C302 1.485(18) .
C301 H30A 0.9800 .
C301 H30B 0.9800 .
C301 H30C 0.9800 .
C302 O303 1.364(16) .
C302 H30D 0.9900 .
C302 H30E 0.9900 .
O303 C304 1.337(17) .
C304 C305 1.604(18) .
C304 H30F 0.9900 .
C304 H30G 0.9900 .
C305 H30H 0.9800 .
C305 H30I 0.9800 .
C305 H30J 0.9800 .
C311 C312 1.555(15) .
C311 H31B 0.9800 .
C311 H31C 0.9800 .
C311 H31D 0.9800 .
C312 O313 1.392(12) .
C312 H31E 0.9900 .
C312 H31F 0.9900 .
O313 C314 1.372(13) .
C314 C315 1.681(16) .
C314 H31G 0.9900 .
C314 H31H 0.9900 .
C315 H31I 0.9800 .
C315 H31J 0.9800 .
C315 H31K 0.9800 .
C401 C402 1.480(19) .
C401 H40C 0.9800 .
C401 H40D 0.9800 .
C401 H40E 0.9800 .
C402 O403 1.440(18) .
C402 H40F 0.9900 .
C402 H40G 0.9900 .
O403 C404 1.272(15) .
C404 C405 1.618(17) .
C404 H40H 0.9900 .
C404 H40I 0.9900 .
C405 H40J 0.9800 .
C405 H40K 0.9800 .
C405 H40L 0.9800 .
C411 C412 1.498(19) .
C411 H41C 0.9800 .
C411 H41D 0.9800 .
C411 H41E 0.9800 .
C412 O413 1.448(18) .
C412 H41F 0.9900 .
C412 H41G 0.9900 .
O413 C414 1.316(18) .
C414 C415 1.625(19) .
C414 H41H 0.9900 .
C414 H41I 0.9900 .
C415 H41J 0.9800 .
C415 H41K 0.9800 .
C415 H41L 0.9800 .

loop_
_geom_torsion_atom_site_label_1
_geom_torsion_atom_site_label_2
_geom_torsion_atom_site_label_3
_geom_torsion_atom_site_label_4
_geom_torsion
_geom_torsion_site_symmetry_1
_geom_torsion_site_symmetry_4
O2 K1 O1 C13 84.3(3) . .
N6 K1 O1 C13 149.1(3) . .
C8 K1 O1 C13 -25.3(4) . .
C54 K1 O1 C13 -132.6(3) . .
C6 K1 O1 C13 -6.8(3) . .
N1 K1 O1 C13 -12.6(3) . .
C7 K1 O1 C13 -28.4(3) . .
C53 K1 O1 C13 -176.9(3) . .
K2 K1 O1 C13 95.2(3) . .
O2 K1 O1 K2 -10.85(7) . .
N6 K1 O1 K2 53.94(9) . .
C8 K1 O1 K2 -120.45(14) . .
C54 K1 O1 K2 132.21(8) . .
C6 K1 O1 K2 -101.96(8) . .
N1 K1 O1 K2 -107.81(8) . .
C7 K1 O1 K2 -123.59(8) . .
C53 K1 O1 K2 87.89(15) . .
O2 K2 O1 C13 -131.38(19) . .
C49 K2 O1 C13 128.88(19) . .
C95 K2 O1 C13 6.1(3) . .
C96 K2 O1 C13 -15.5(2) . .
C94 K2 O1 C13 29.2(2) . .
C97 K2 O1 C13 -19.9(3) . .
C97A K2 O1 C13 -1.1(4) . .
C93 K2 O1 C13 38.5(3) . .
C98 K2 O1 C13 13.7(4) . .
C98A K2 O1 C13 35.5(3) . .
O2 K2 O1 K1 12.41(8) . .
C49 K2 O1 K1 -87.33(9) . .
C13 K2 O1 K1 143.8(2) . .
C95 K2 O1 K1 149.86(18) . .
C96 K2 O1 K1 128.30(17) . .
C94 K2 O1 K1 172.98(16) . .
C97 K2 O1 K1 123.9(2) . .
C97A K2 O1 K1 142.7(3) . .
C93 K2 O1 K1 -177.75(17) . .
C98 K2 O1 K1 157.4(3) . .
C98A K2 O1 K1 179.2(2) . .
O1 K2 O2 C59 -151.4(4) . .
C49 K2 O2 C59 -51.0(4) . .
C13 K2 O2 C59 -171.2(4) . .
C95 K2 O2 C59 100.4(4) . .
C96 K2 O2 C59 92.4(4) . .
C94 K2 O2 C59 69.6(5) . .
C97 K2 O2 C59 69.7(4) . .
C97A K2 O2 C59 58.5(4) . .
C93 K2 O2 C59 39.5(4) . .
C98 K2 O2 C59 47.3(4) . .
C98A K2 O2 C59 39.7(4) . .
O1 K2 O2 K1 -11.29(7) . .
C49 K2 O2 K1 89.05(9) . .
C13 K2 O2 K1 -31.16(10) . .
C95 K2 O2 K1 -119.56(18) . .
C96 K2 O2 K1 -127.49(15) . .
C94 K2 O2 K1 -150.4(3) . .
C97 K2 O2 K1 -150.21(17) . .
C97A K2 O2 K1 -161.38(19) . .
C93 K2 O2 K1 179.57(17) . .
C98 K2 O2 K1 -172.64(15) . .
C98A K2 O2 K1 179.81(17) . .
O1 K1 O2 C59 165.5(2) . .
N6 K1 O2 C59 51.4(2) . .
C8 K1 O2 C59 -47.7(2) . .
C54 K1 O2 C59 38.7(3) . .
C6 K1 O2 C59 -105.4(2) . .
N1 K1 O2 C59 -130.6(2) . .
C7 K1 O2 C59 -92.3(2) . .
C53 K1 O2 C59 18.1(2) . .
K2 K1 O2 C59 154.0(3) . .
O1 K1 O2 K2 11.55(7) . .
N6 K1 O2 K2 -102.62(9) . .
C8 K1 O2 K2 158.37(8) . .
C54 K1 O2 K2 -115.27(12) . .
C6 K1 O2 K2 100.67(8) . .
N1 K1 O2 K2 75.45(8) . .
C7 K1 O2 K2 113.77(8) . .
C53 K1 O2 K2 -135.84(8) . .
O1 K1 N1 C6 166.27(19) . .
O2 K1 N1 C6 83.46(18) . .
N6 K1 N1 C6 89.4(3) . .
C8 K1 N1 C6 -20.86(18) . .
C54 K1 N1 C6 -87.63(19) . .
C7 K1 N1 C6 -37.28(17) . .
C53 K1 N1 C6 -29.0(2) . .
K2 K1 N1 C6 123.74(17) . .
O1 K1 N1 C11 52.47(17) . .
O2 K1 N1 C11 -30.34(18) . .
N6 K1 N1 C11 -24.4(3) . .
C8 K1 N1 C11 -134.66(18) . .
C54 K1 N1 C11 158.58(17) . .
C6 K1 N1 C11 -113.8(3) . .
C7 K1 N1 C11 -151.1(2) . .
C53 K1 N1 C11 -142.75(18) . .
K2 K1 N1 C11 9.94(16) . .
O1 K1 N1 C1 -84.0(4) . .
O2 K1 N1 C1 -166.9(4) . .
N6 K1 N1 C1 -160.9(4) . .
C8 K1 N1 C1 88.8(5) . .
C54 K1 N1 C1 22.1(5) . .
C6 K1 N1 C1 109.7(5) . .
C7 K1 N1 C1 72.4(4) . .
C53 K1 N1 C1 80.7(5) . .
K2 K1 N1 C1 -126.6(4) . .
O1 K1 N6 C52 167.26(19) . .
O2 K1 N6 C52 -116.7(2) . .
C8 K1 N6 C52 -16.0(2) . .
C54 K1 N6 C52 54.4(2) . .
C6 K1 N6 C52 -65.9(3) . .
N1 K1 N6 C52 -123.1(3) . .
C7 K1 N6 C52 -17.1(3) . .
C53 K1 N6 C52 12.71(19) . .
K2 K1 N6 C52 -157.6(2) . .
O1 K1 N6 C47 49.6(2) . .
O2 K1 N6 C47 125.6(2) . .
C8 K1 N6 C47 -133.7(2) . .
C54 K1 N6 C47 -63.3(2) . .
C6 K1 N6 C47 176.4(2) . .
N1 K1 N6 C47 119.2(3) . .
C7 K1 N6 C47 -134.8(2) . .
C53 K1 N6 C47 -105.0(2) . .
K2 K1 N6 C47 84.8(2) . .
O1 K1 N6 C57 -68.6(2) . .
O2 K1 N6 C57 7.4(2) . .
C8 K1 N6 C57 108.1(2) . .
C54 K1 N6 C57 178.5(2) . .
C6 K1 N6 C57 58.2(3) . .
N1 K1 N6 C57 1.0(4) . .
C7 K1 N6 C57 107.0(2) . .
C53 K1 N6 C57 136.8(2) . .
K2 K1 N6 C57 -33.5(2) . .
C6 N1 C1 C2 136.2(3) . .
C11 N1 C1 C2 -97.2(3) . .
K1 N1 C1 C2 34.8(6) . .
C3 N2 C2 C1 -86.5(4) . .
C4 N2 C2 C1 88.5(4) . .
N1 C1 C2 N2 -61.9(4) . .
C4 N2 C3 N3 0.4(4) . .
C2 N2 C3 N3 176.0(3) . .
C5 N3 C3 N2 0.3(4) . .
C18 N3 C3 N2 -178.2(3) . .
C3 N2 C4 C5 -0.9(4) . .
C2 N2 C4 C5 -176.4(3) . .
N2 C4 C5 N3 1.0(4) . .
C3 N3 C5 C4 -0.8(4) . .
C18 N3 C5 C4 177.6(3) . .
C11 N1 C6 C7 160.6(3) . .
C1 N1 C6 C7 -72.7(3) . .
K1 N1 C6 C7 79.9(2) . .
C11 N1 C6 K1 80.7(2) . .
C1 N1 C6 K1 -152.6(2) . .
O1 K1 C6 N1 -12.37(17) . .
O2 K1 C6 N1 -97.72(17) . .
N6 K1 C6 N1 -143.79(18) . .
C8 K1 C6 N1 155.6(2) . .
C54 K1 C6 N1 109.70(18) . .
C7 K1 C6 N1 111.2(3) . .
C53 K1 C6 N1 161.32(16) . .
K2 K1 C6 N1 -56.54(17) . .
O1 K1 C6 C7 -123.56(18) . .
O2 K1 C6 C7 151.08(18) . .
N6 K1 C6 C7 105.0(2) . .
C8 K1 C6 C7 44.39(17) . .
C54 K1 C6 C7 -1.5(2) . .
N1 K1 C6 C7 -111.2(3) . .
C53 K1 C6 C7 50.1(2) . .
K2 K1 C6 C7 -167.73(16) . .
C8 N4 C7 C6 76.4(4) . .
C9 N4 C7 C6 -104.2(4) . .
C8 N4 C7 K1 8.5(3) . .
C9 N4 C7 K1 -172.2(3) . .
N1 C6 C7 N4 -156.1(3) . .
K1 C6 C7 N4 -80.7(2) . .
N1 C6 C7 K1 -75.4(2) . .
O1 K1 C7 N4 172.92(18) . .
O2 K1 C7 N4 82.41(19) . .
N6 K1 C7 N4 -2.9(3) . .
C8 K1 C7 N4 -4.49(17) . .
C54 K1 C7 N4 -67.15(19) . .
C6 K1 C7 N4 114.1(3) . .
N1 K1 C7 N4 151.2(2) . .
C53 K1 C7 N4 -24.0(2) . .
K2 K1 C7 N4 128.62(17) . .
O1 K1 C7 C6 58.79(18) . .
O2 K1 C7 C6 -31.73(19) . .
N6 K1 C7 C6 -117.0(2) . .
C8 K1 C7 C6 -118.6(2) . .
C54 K1 C7 C6 178.72(18) . .
N1 K1 C7 C6 37.07(17) . .
C53 K1 C7 C6 -138.15(18) . .
K2 K1 C7 C6 14.48(19) . .
C10 N5 C8 N4 0.7(4) . .
C27 N5 C8 N4 -179.3(3) . .
C10 N5 C8 K1 -162.1(4) . .
C27 N5 C8 K1 18.0(8) . .
C9 N4 C8 N5 -0.8(4) . .
C7 N4 C8 N5 178.6(3) . .
C9 N4 C8 K1 170.9(2) . .
C7 N4 C8 K1 -9.6(4) . .
O1 K1 C8 N5 163.0(5) . .
O2 K1 C8 N5 59.2(6) . .
N6 K1 C8 N5 -11.6(6) . .
C54 K1 C8 N5 -77.6(5) . .
C6 K1 C8 N5 141.2(6) . .
N1 K1 C8 N5 151.5(5) . .
C7 K1 C8 N5 167.5(6) . .
C53 K1 C8 N5 -33.4(5) . .
K2 K1 C8 N5 82.6(6) . .
O1 K1 C8 N4 0.5(3) . .
O2 K1 C8 N4 -103.3(2) . .
N6 K1 C8 N4 -174.1(2) . .
C54 K1 C8 N4 119.8(2) . .
C6 K1 C8 N4 -21.3(2) . .
N1 K1 C8 N4 -11.0(2) . .
C7 K1 C8 N4 4.99(19) . .
C53 K1 C8 N4 164.0(3) . .
K2 K1 C8 N4 -80.0(2) . .
C8 N4 C9 C10 0.7(4) . .
C7 N4 C9 C10 -178.7(3) . .
N4 C9 C10 N5 -0.2(4) . .
C8 N5 C10 C9 -0.3(5) . .
C27 N5 C10 C9 179.6(4) . .
C6 N1 C11 C12 -170.9(3) . .
C1 N1 C11 C12 63.2(3) . .
K1 N1 C11 C12 -97.0(2) . .
N1 C11 C12 C17 -104.2(4) . .
N1 C11 C12 C13 74.9(4) . .
N1 C11 C12 K2 127.6(2) . .
O2 K2 C12 C17 -134.4(3) . .
O1 K2 C12 C17 141.9(3) . .
C49 K2 C12 C17 110.7(3) . .
C13 K2 C12 C17 109.2(4) . .
C95 K2 C12 C17 1.9(3) . .
C96 K2 C12 C17 -23.1(3) . .
C94 K2 C12 C17 17.1(3) . .
C97 K2 C12 C17 -30.4(3) . .
C97A K2 C12 C17 -20.0(3) . .
C93 K2 C12 C17 9.3(3) . .
C98 K2 C12 C17 -15.2(4) . .
C98A K2 C12 C17 2.7(4) . .
O2 K2 C12 C13 116.4(2) . .
O1 K2 C12 C13 32.63(19) . .
C49 K2 C12 C13 1.5(3) . .
C95 K2 C12 C13 -107.3(3) . .
C96 K2 C12 C13 -132.3(3) . .
C94 K2 C12 C13 -92.1(2) . .
C97 K2 C12 C13 -139.7(2) . .
C97A K2 C12 C13 -129.2(3) . .
C93 K2 C12 C13 -99.9(3) . .
C98 K2 C12 C13 -124.4(3) . .
C98A K2 C12 C13 -106.5(3) . .
O2 K2 C12 C11 -10.8(2) . .
O1 K2 C12 C11 -94.6(2) . .
C49 K2 C12 C11 -125.7(2) . .
C13 K2 C12 C11 -127.2(3) . .
C95 K2 C12 C11 125.5(3) . .
C96 K2 C12 C11 100.5(2) . .
C94 K2 C12 C11 140.7(2) . .
C97 K2 C12 C11 93.1(2) . .
C97A K2 C12 C11 103.6(2) . .
C93 K2 C12 C11 132.9(2) . .
C98 K2 C12 C11 108.4(3) . .
C98A K2 C12 C11 126.3(3) . .
K1 O1 C13 C12 -15.5(5) . .
K2 O1 C13 C12 79.5(3) . .
K1 O1 C13 C14 166.1(2) . .
K2 O1 C13 C14 -98.9(3) . .
K1 O1 C13 K2 -95.0(3) . .
C17 C12 C13 O1 -176.4(3) . .
C11 C12 C13 O1 4.6(5) . .
K2 C12 C13 O1 -61.1(2) . .
C17 C12 C13 C14 2.2(5) . .
C11 C12 C13 C14 -176.9(3) . .
K2 C12 C13 C14 117.4(3) . .
C17 C12 C13 K2 -115.2(3) . .
C11 C12 C13 K2 65.7(3) . .
O2 K2 C13 O1 52.22(19) . .
C49 K2 C13 O1 -57.7(2) . .
C95 K2 C13 O1 -173.9(3) . .
C96 K2 C13 O1 165.8(2) . .
C94 K2 C13 O1 -152.5(2) . .
C97 K2 C13 O1 165.4(2) . .
C97A K2 C13 O1 179.3(3) . .
C93 K2 C13 O1 -150.2(2) . .
C98 K2 C13 O1 -171.6(3) . .
C98A K2 C13 O1 -154.6(2) . .
O2 K2 C13 C12 -69.0(2) . .
O1 K2 C13 C12 -121.2(3) . .
C49 K2 C13 C12 -178.9(2) . .
C95 K2 C13 C12 64.9(3) . .
C96 K2 C13 C12 44.6(2) . .
C94 K2 C13 C12 86.2(2) . .
C97 K2 C13 C12 44.2(3) . .
C97A K2 C13 C12 58.1(3) . .
C93 K2 C13 C12 88.6(2) . .
C98 K2 C13 C12 67.2(3) . .
C98A K2 C13 C12 84.2(3) . .
O2 K2 C13 C14 169.6(2) . .
O1 K2 C13 C14 117.4(3) . .
C49 K2 C13 C14 59.7(3) . .
C95 K2 C13 C14 -56.5(3) . .
C96 K2 C13 C14 -76.8(3) . .
C94 K2 C13 C14 -35.2(3) . .
C97 K2 C13 C14 -77.2(3) . .
C97A K2 C13 C14 -63.4(3) . .
C93 K2 C13 C14 -32.8(3) . .
C98 K2 C13 C14 -54.2(3) . .
C98A K2 C13 C14 -37.2(3) . .
O1 C13 C14 C15 178.0(3) . .
C12 C13 C14 C15 -0.4(5) . .
K2 C13 C14 C15 107.5(3) . .
O1 C13 C14 C36 -1.1(5) . .
C12 C13 C14 C36 -179.5(3) . .
K2 C13 C14 C36 -71.6(3) . .
C13 C14 C15 C16 -1.9(5) . .
C36 C14 C15 C16 177.3(3) . .
C14 C15 C16 C17 2.4(6) . .
C14 C15 C16 C46 -175.4(4) . .
C15 C16 C17 C12 -0.5(6) . .
C46 C16 C17 C12 177.2(4) . .
C13 C12 C17 C16 -1.7(5) . .
C11 C12 C17 C16 177.3(3) . .
K2 C12 C17 C16 -75.5(4) . .
C3 N3 C18 C19 107.6(4) . .
C5 N3 C18 C19 -70.7(4) . .
C3 N3 C18 C23 -72.1(4) . .
C5 N3 C18 C23 109.6(4) . .
C23 C18 C19 C20 0.5(5) . .
N3 C18 C19 C20 -179.1(3) . .
C23 C18 C19 C24 176.4(3) . .
N3 C18 C19 C24 -3.2(5) . .
C18 C19 C20 C21 0.4(6) . .
C24 C19 C20 C21 -175.6(4) . .
C19 C20 C21 C22 -1.3(6) . .
C19 C20 C21 C25 177.4(4) . .
C20 C21 C22 C23 1.3(6) . .
C25 C21 C22 C23 -177.4(4) . .
C19 C18 C23 C22 -0.5(5) . .
N3 C18 C23 C22 179.1(3) . .
C19 C18 C23 C26 -179.9(3) . .
N3 C18 C23 C26 -0.2(5) . .
C21 C22 C23 C18 -0.4(5) . .
C21 C22 C23 C26 178.9(3) . .
C8 N5 C27 C32 104.4(4) . .
C10 N5 C27 C32 -75.5(5) . .
C8 N5 C27 C28 -74.2(5) . .
C10 N5 C27 C28 105.9(4) . .
C32 C27 C28 C29 0.6(6) . .
N5 C27 C28 C29 179.2(3) . .
C32 C27 C28 C33 -178.3(4) . .
N5 C27 C28 C33 0.3(5) . .
C27 C28 C29 C30 0.3(6) . .
C33 C28 C29 C30 179.2(4) . .
C28 C29 C30 C31 -0.4(6) . .
C28 C29 C30 C34 177.7(4) . .
C29 C30 C31 C32 -0.4(6) . .
C34 C30 C31 C32 -178.5(4) . .
C28 C27 C32 C31 -1.4(6) . .
N5 C27 C32 C31 -179.9(3) . .
C28 C27 C32 C35 176.9(4) . .
N5 C27 C32 C35 -1.6(6) . .
C30 C31 C32 C27 1.3(6) . .
C30 C31 C32 C35 -177.0(4) . .
C15 C14 C36 C41 -1.7(4) . .
C13 C14 C36 C41 177.4(3) . .
C15 C14 C36 C44 119.0(3) . .
C13 C14 C36 C44 -61.9(4) . .
C15 C14 C36 C40 -121.2(3) . .
C13 C14 C36 C40 57.9(4) . .
C42 C37 C40 C36 59.2(4) . .
C45 C37 C40 C36 -61.1(4) . .
C14 C36 C40 C37 -179.3(3) . .
C41 C36 C40 C37 57.8(4) . .
C44 C36 C40 C37 -57.4(4) . .
C43 C39 C41 C36 -59.7(4) . .
C45 C39 C41 C36 60.1(4) . .
C14 C36 C41 C39 -179.4(3) . .
C44 C36 C41 C39 57.7(4) . .
C40 C36 C41 C39 -57.9(4) . .
C45 C37 C42 C38 60.6(4) . .
C40 C37 C42 C38 -59.7(4) . .
C43 C38 C42 C37 -60.6(4) . .
C44 C38 C42 C37 59.8(4) . .
C41 C39 C43 C38 58.6(4) . .
C45 C39 C43 C38 -61.0(4) . .
C42 C38 C43 C39 60.5(4) . .
C44 C38 C43 C39 -58.9(4) . .
C43 C38 C44 C36 59.3(4) . .
C42 C38 C44 C36 -59.9(4) . .
C14 C36 C44 C38 179.5(3) . .
C41 C36 C44 C38 -56.9(4) . .
C40 C36 C44 C38 58.1(4) . .
C42 C37 C45 C39 -59.8(4) . .
C40 C37 C45 C39 60.8(4) . .
C41 C39 C45 C37 -59.8(4) . .
C43 C39 C45 C37 60.2(4) . .
C52 N6 C47 C48 -171.7(3) . .
C57 N6 C47 C48 66.6(3) . .
K1 N6 C47 C48 -53.6(3) . .
C49 N7 C48 C47 116.3(4) . .
C50 N7 C48 C47 -64.3(4) . .
N6 C47 C48 N7 -89.1(4) . .
C50 N7 C49 N8 -0.3(4) . .
C48 N7 C49 N8 179.1(3) . .
C50 N7 C49 K2 173.8(2) . .
C48 N7 C49 K2 -6.8(4) . .
C51 N8 C49 N7 0.5(4) . .
C64 N8 C49 N7 179.0(3) . .
C51 N8 C49 K2 -172.3(3) . .
C64 N8 C49 K2 6.2(6) . .
O2 K2 C49 N7 -58.3(3) . .
O1 K2 C49 N7 35.4(3) . .
C13 K2 C49 N7 57.0(3) . .
C95 K2 C49 N7 144.3(3) . .
C96 K2 C49 N7 169.3(3) . .
C94 K2 C49 N7 146.2(3) . .
C97 K2 C49 N7 -168.3(3) . .
C97A K2 C49 N7 -173.4(3) . .
C93 K2 C49 N7 166.5(3) . .
C98 K2 C49 N7 -172.4(3) . .
C98A K2 C49 N7 173.7(3) . .
O2 K2 C49 N8 113.3(4) . .
O1 K2 C49 N8 -153.0(3) . .
C13 K2 C49 N8 -131.3(3) . .
C95 K2 C49 N8 -44.1(4) . .
C96 K2 C49 N8 -19.1(5) . .
C94 K2 C49 N8 -42.2(4) . .
C97 K2 C49 N8 3.4(4) . .
C97A K2 C49 N8 -1.8(4) . .
C93 K2 C49 N8 -21.9(4) . .
C98 K2 C49 N8 -0.7(4) . .
C98A K2 C49 N8 -14.7(4) . .
C49 N7 C50 C51 0.1(4) . .
C48 N7 C50 C51 -179.4(3) . .
N7 C50 C51 N8 0.2(4) . .
C49 N8 C51 C50 -0.5(5) . .
C64 N8 C51 C50 -179.0(4) . .
C47 N6 C52 C53 92.1(3) . .
C57 N6 C52 C53 -147.6(3) . .
K1 N6 C52 C53 -23.1(3) . .
C54 N9 C53 C52 102.3(4) . .
C55 N9 C53 C52 -81.5(4) . .
C54 N9 C53 K1 17.2(3) . .
C55 N9 C53 K1 -166.6(3) . .
N6 C52 C53 N9 -67.3(4) . .
N6 C52 C53 K1 18.3(3) . .
O1 K1 C53 N9 56.3(3) . .
O2 K1 C53 N9 151.20(18) . .
N6 K1 C53 N9 104.6(2) . .
C8 K1 C53 N9 -106.5(2) . .
C54 K1 C53 N9 -8.78(16) . .
C6 K1 C53 N9 -111.92(18) . .
N1 K1 C53 N9 -97.6(2) . .
C7 K1 C53 N9 -91.91(19) . .
K2 K1 C53 N9 116.51(17) . .
O1 K1 C53 C52 -59.8(3) . .
O2 K1 C53 C52 35.1(2) . .
N6 K1 C53 C52 -11.52(17) . .
C8 K1 C53 C52 137.4(2) . .
C54 K1 C53 C52 -124.9(2) . .
C6 K1 C53 C52 131.93(19) . .
N1 K1 C53 C52 146.24(18) . .
C7 K1 C53 C52 151.95(19) . .
K2 K1 C53 C52 0.4(2) . .
C55 N9 C54 N10 -0.2(4) . .
C53 N9 C54 N10 176.4(3) . .
C55 N9 C54 K1 164.0(3) . .
C53 N9 C54 K1 -19.3(4) . .
C56 N10 C54 N9 0.2(4) . .
C73 N10 C54 N9 -175.7(3) . .
C56 N10 C54 K1 -146.0(4) . .
C73 N10 C54 K1 38.0(7) . .
O1 K1 C54 N9 -137.1(2) . .
O2 K1 C54 N9 -21.0(3) . .
N6 K1 C54 N9 -33.4(2) . .
C8 K1 C54 N9 76.4(2) . .
C6 K1 C54 N9 115.4(2) . .
N1 K1 C54 N9 145.64(19) . .
C7 K1 C54 N9 114.7(2) . .
C53 K1 C54 N9 9.53(18) . .
K2 K1 C54 N9 -85.4(2) . .
O1 K1 C54 N10 9.0(5) . .
O2 K1 C54 N10 125.1(5) . .
N6 K1 C54 N10 112.7(5) . .
C8 K1 C54 N10 -137.5(5) . .
C6 K1 C54 N10 -98.5(5) . .
N1 K1 C54 N10 -68.3(5) . .
C7 K1 C54 N10 -99.2(5) . .
C53 K1 C54 N10 155.6(5) . .
K2 K1 C54 N10 60.7(5) . .
C54 N9 C55 C56 0.1(5) . .
C53 N9 C55 C56 -176.5(3) . .
N9 C55 C56 N10 0.0(5) . .
C54 N10 C56 C55 -0.1(5) . .
C73 N10 C56 C55 175.8(4) . .
C52 N6 C57 C58 59.8(4) . .
C47 N6 C57 C58 -179.6(3) . .
K1 N6 C57 C58 -63.6(3) . .
N6 C57 C58 C63 -101.1(4) . .
N6 C57 C58 C59 82.4(4) . .
K2 O2 C59 C58 70.4(5) . .
K1 O2 C59 C58 -62.7(4) . .
K2 O2 C59 C60 -108.2(4) . .
K1 O2 C59 C60 118.6(3) . .
C63 C58 C59 O2 178.4(4) . .
C57 C58 C59 O2 -5.1(5) . .
C63 C58 C59 C60 -2.9(5) . .
C57 C58 C59 C60 173.6(3) . .
O2 C59 C60 C61 -178.3(4) . .
C58 C59 C60 C61 3.0(5) . .
O2 C59 C60 C82 1.5(6) . .
C58 C59 C60 C82 -177.2(4) . .
C59 C60 C61 C62 -0.7(6) . .
C82 C60 C61 C62 179.5(4) . .
C60 C61 C62 C63 -1.9(6) . .
C60 C61 C62 C92 176.6(4) . .
C61 C62 C63 C58 2.0(6) . .
C92 C62 C63 C58 -176.4(4) . .
C59 C58 C63 C62 0.3(6) . .
C57 C58 C63 C62 -176.2(4) . .
C49 N8 C64 C69 102.9(4) . .
C51 N8 C64 C69 -78.7(5) . .
C49 N8 C64 C65 -79.7(5) . .
C51 N8 C64 C65 98.7(4) . .
C69 C64 C65 C66 2.8(6) . .
N8 C64 C65 C66 -174.5(3) . .
C69 C64 C65 C70 -177.9(4) . .
N8 C64 C65 C70 4.9(5) . .
C64 C65 C66 C67 -0.1(6) . .
C70 C65 C66 C67 -179.4(4) . .
C65 C66 C67 C68 -1.9(7) . .
C65 C66 C67 C71 176.9(4) . .
C66 C67 C68 C69 1.2(7) . .
C71 C67 C68 C69 -177.5(4) . .
C65 C64 C69 C68 -3.3(6) . .
N8 C64 C69 C68 173.9(3) . .
C65 C64 C69 C72 175.8(4) . .
N8 C64 C69 C72 -6.9(6) . .
C67 C68 C69 C64 1.3(6) . .
C67 C68 C69 C72 -177.9(4) . .
C54 N10 C73 C74 -80.0(5) . .
C56 N10 C73 C74 104.4(4) . .
C54 N10 C73 C78 99.9(4) . .
C56 N10 C73 C78 -75.6(5) . .
C78 C73 C74 C75 -0.5(5) . .
N10 C73 C74 C75 179.5(3) . .
C78 C73 C74 C79 -178.6(4) . .
N10 C73 C74 C79 1.4(5) . .
C73 C74 C75 C76 -0.4(6) . .
C79 C74 C75 C76 177.7(4) . .
C74 C75 C76 C77 0.3(5) . .
C74 C75 C76 C80 179.7(4) . .
C75 C76 C77 C78 0.8(5) . .
C80 C76 C77 C78 -178.7(3) . .
C76 C77 C78 C73 -1.6(5) . .
C76 C77 C78 C81 177.5(3) . .
C74 C73 C78 C77 1.5(5) . .
N10 C73 C78 C77 -178.5(3) . .
C74 C73 C78 C81 -177.6(4) . .
N10 C73 C78 C81 2.4(5) . .
C61 C60 C82 C87 -114.4(4) . .
C59 C60 C82 C87 65.8(4) . .
C61 C60 C82 C86 125.1(4) . .
C59 C60 C82 C86 -54.7(5) . .
C61 C60 C82 C90 5.5(6) . .
C59 C60 C82 C90 -174.3(4) . .
C88 C83 C86 C82 61.8(6) . .
C91 C83 C86 C82 -58.5(5) . .
C87 C82 C86 C83 57.2(5) . .
C60 C82 C86 C83 178.1(4) . .
C90 C82 C86 C83 -59.0(6) . .
C60 C82 C87 C85 -179.5(3) . .
C86 C82 C87 C85 -57.8(4) . .
C90 C82 C87 C85 57.7(4) . .
C91 C85 C87 C82 59.0(6) . .
C89 C85 C87 C82 -58.6(5) . .
C86 C83 C88 C84 -60.0(7) . .
C91 C83 C88 C84 60.4(6) . .
C89 C84 C88 C83 -60.8(6) . .
C90 C84 C88 C83 59.4(7) . .
C90 C84 C89 C85 -59.4(5) . .
C88 C84 C89 C85 60.8(5) . .
C91 C85 C89 C84 -59.4(5) . .
C87 C85 C89 C84 58.5(6) . .
C89 C84 C90 C82 60.0(5) . .
C88 C84 C90 C82 -60.1(6) . .
C87 C82 C90 C84 -58.3(5) . .
C60 C82 C90 C84 -179.3(4) . .
C86 C82 C90 C84 58.7(5) . .
C88 C83 C91 C85 -61.0(5) . .
C86 C83 C91 C85 59.6(5) . .
C87 C85 C91 C83 -59.2(6) . .
C89 C85 C91 C83 59.1(5) . .
O2 K2 C93 C94 143.0(4) . .
O1 K2 C93 C94 -22.4(4) . .
C49 K2 C93 C94 -120.1(3) . .
C13 K2 C93 C94 -5.8(4) . .
C95 K2 C93 C94 30.08(8) . .
C96 K2 C93 C94 62.69(14) . .
C97 K2 C93 C94 95.06(15) . .
C97A K2 C93 C94 103.8(4) . .
C98 K2 C93 C94 124.75(12) . .
C98A K2 C93 C94 141.6(16) . .
O2 K2 C93 C98 18.3(4) . .
O1 K2 C93 C98 -147.1(3) . .
C49 K2 C93 C98 115.2(3) . .
C13 K2 C93 C98 -130.6(3) . .
C95 K2 C93 C98 -94.67(14) . .
C96 K2 C93 C98 -62.06(13) . .
C94 K2 C93 C98 -124.75(12) . .
C97 K2 C93 C98 -29.68(8) . .
C97A K2 C93 C98 -20.9(4) . .
C98A K2 C93 C98 16.8(15) . .
C98 C93 C94 C95 0.0 . .
K2 C93 C94 C95 -68.4(3) . .
C98 C93 C94 K2 68.4(3) . .
O2 K2 C94 C93 -61.5(6) . .
O1 K2 C94 C93 162.4(3) . .
C49 K2 C94 C93 59.8(3) . .
C13 K2 C94 C93 174.5(3) . .
C95 K2 C94 C93 -124.33(11) . .
C96 K2 C94 C93 -94.15(14) . .
C97 K2 C94 C93 -61.74(13) . .
C97A K2 C94 C93 -45.7(3) . .
C98 K2 C94 C93 -29.63(8) . .
C98A K2 C94 C93 -9.1(4) . .
O2 K2 C94 C95 62.8(6) . .
O1 K2 C94 C95 -73.3(3) . .
C49 K2 C94 C95 -175.8(3) . .
C13 K2 C94 C95 -61.1(3) . .
C96 K2 C94 C95 30.18(8) . .
C97 K2 C94 C95 62.60(13) . .
C97A K2 C94 C95 78.6(3) . .
C93 K2 C94 C95 124.33(11) . .
C98 K2 C94 C95 94.70(14) . .
C98A K2 C94 C95 115.2(4) . .
C93 C94 C95 C96 0.0 . .
K2 C94 C95 C96 -69.6(3) . .
C93 C94 C95 K2 69.6(3) . .
O2 K2 C95 C94 -142.4(4) . .
O1 K2 C95 C94 112.9(3) . .
C49 K2 C95 C94 4.7(4) . .
C13 K2 C95 C94 115.6(4) . .
C96 K2 C95 C94 -124.03(11) . .
C97 K2 C95 C94 -94.03(14) . .
C97A K2 C95 C94 -73.6(3) . .
C93 K2 C95 C94 -29.83(7) . .
C98 K2 C95 C94 -61.89(13) . .
C98A K2 C95 C94 -39.4(3) . .
O2 K2 C95 C96 -18.4(4) . .
O1 K2 C95 C96 -123.1(3) . .
C49 K2 C95 C96 128.8(4) . .
C13 K2 C95 C96 -120.4(4) . .
C94 K2 C95 C96 124.03(11) . .
C97 K2 C95 C96 30.00(7) . .
C97A K2 C95 C96 50.4(3) . .
C93 K2 C95 C96 94.20(13) . .
C98 K2 C95 C96 62.14(12) . .
C98A K2 C95 C96 84.6(3) . .
C94 C95 C96 C97 0.0 . .
K2 C95 C96 C97 -70.0(3) . .
C94 C95 C96 K2 70.0(3) . .
O2 K2 C96 C97 -69.7(3) . .
O1 K2 C96 C97 -172.5(3) . .
C49 K2 C96 C97 58.1(4) . .
C13 K2 C96 C97 -179.1(3) . .
C95 K2 C96 C97 124.12(11) . .
C94 K2 C96 C97 94.02(14) . .
C97A K2 C96 C97 24.4(4) . .
C93 K2 C96 C97 61.77(13) . .
C98 K2 C96 C97 29.73(7) . .
C98A K2 C96 C97 52.1(3) . .
O2 K2 C96 C95 166.2(3) . .
O1 K2 C96 C95 63.4(3) . .
C49 K2 C96 C95 -66.1(4) . .
C13 K2 C96 C95 56.8(3) . .
C94 K2 C96 C95 -30.10(7) . .
C97 K2 C96 C95 -124.12(11) . .
C97A K2 C96 C95 -99.7(4) . .
C93 K2 C96 C95 -62.35(12) . .
C98 K2 C96 C95 -94.39(14) . .
C98A K2 C96 C95 -72.0(3) . .
C95 C96 C97 C98 0.0 . .
K2 C96 C97 C98 -69.2(3) . .
C95 C96 C97 K2 69.2(3) . .
O2 K2 C97 C96 117.4(3) . .
O1 K2 C97 C96 10.1(4) . .
C49 K2 C97 C96 -134.9(3) . .
C13 K2 C97 C96 1.0(3) . .
C95 K2 C97 C96 -30.17(8) . .
C94 K2 C97 C96 -62.70(13) . .
C97A K2 C97 C96 -113.1(8) . .
C93 K2 C97 C96 -94.90(14) . .
C98 K2 C97 C96 -124.51(11) . .
C98A K2 C97 C96 -103.7(3) . .
O2 K2 C97 C98 -118.1(3) . .
O1 K2 C97 C98 134.6(4) . .
C49 K2 C97 C98 -10.4(4) . .
C13 K2 C97 C98 125.5(3) . .
C95 K2 C97 C98 94.34(15) . .
C96 K2 C97 C98 124.51(11) . .
C94 K2 C97 C98 61.82(14) . .
C97A K2 C97 C98 11.4(8) . .
C93 K2 C97 C98 29.62(8) . .
C98A K2 C97 C98 20.8(3) . .
C96 C97 C98 C93 0.0 . .
K2 C97 C98 C93 -68.0(3) . .
C96 C97 C98 K2 68.0(3) . .
C94 C93 C98 C97 0.0 . .
K2 C93 C98 C97 67.6(3) . .
C94 C93 C98 K2 -67.6(3) . .
O2 K2 C98 C97 69.0(3) . .
O1 K2 C98 C97 -72.5(6) . .
C49 K2 C98 C97 170.7(3) . .
C13 K2 C98 C97 -65.5(4) . .
C95 K2 C98 C97 -62.56(14) . .
C96 K2 C98 C97 -29.96(8) . .
C94 K2 C98 C97 -95.06(16) . .
C97A K2 C98 C97 -14.7(11) . .
C93 K2 C98 C97 -124.85(12) . .
C98A K2 C98 C97 -132.2(7) . .
O2 K2 C98 C93 -166.2(3) . .
O1 K2 C98 C93 52.3(6) . .
C49 K2 C98 C93 -64.4(3) . .
C13 K2 C98 C93 59.3(4) . .
C95 K2 C98 C93 62.28(13) . .
C96 K2 C98 C93 94.88(15) . .
C94 K2 C98 C93 29.79(8) . .
C97 K2 C98 C93 124.85(12) . .
C97A K2 C98 C93 110.1(11) . .
C98A K2 C98 C93 -7.3(7) . .
O2 K2 C93A C94A 112.4(6) . .
O1 K2 C93A C94A -48.7(4) . .
C49 K2 C93A C94A -147.3(4) . .
C13 K2 C93A C94A -32.7(4) . .
C95 K2 C93A C94A 23.1(4) . .
C96 K2 C93A C94A 50.9(3) . .
C94 K2 C93A C94A 10.2(10) . .
C97 K2 C93A C94A 81.7(3) . .
C97A K2 C93A C94A 93.81(18) . .
C93 K2 C93A C94A 128.3(7) . .
C98 K2 C93A C94A 110.0(3) . .
C98A K2 C93A C94A 124.35(14) . .
O2 K2 C93A C98A -12.0(6) . .
O1 K2 C93A C98A -173.0(3) . .
C49 K2 C93A C98A 88.3(4) . .
C13 K2 C93A C98A -157.1(4) . .
C95 K2 C93A C98A -101.3(4) . .
C96 K2 C93A C98A -73.5(3) . .
C94 K2 C93A C98A -114.1(11) . .
C97 K2 C93A C98A -42.7(3) . .
C97A K2 C93A C98A -30.54(9) . .
C93 K2 C93A C98A 4.0(7) . .
C98 K2 C93A C98A -14.4(3) . .
C98A C93A C94A C95A 0.0 . .
K2 C93A C94A C95A -67.5(4) . .
C93A C94A C95A C96A 0.0 . .
C94A C95A C96A C97A 0.0 . .
C94A C95A C96A K2 68.6(4) . .
O2 K2 C96A C97A -93.1(3) . .
O1 K2 C96A C97A 160.0(4) . .
C49 K2 C96A C97A 27.2(5) . .
C13 K2 C96A C97A 154.1(4) . .
C95 K2 C96A C97A 113.1(4) . .
C96 K2 C96A C97A 170.5(17) . .
C94 K2 C96A C97A 76.6(3) . .
C97 K2 C96A C97A -35.1(7) . .
C93 K2 C96A C97A 41.0(3) . .
C98 K2 C96A C97A 5.5(4) . .
C98A K2 C96A C97A 30.53(9) . .
O2 K2 C96A C95A 143.0(3) . .
O1 K2 C96A C95A 36.1(4) . .
C49 K2 C96A C95A -96.7(5) . .
C13 K2 C96A C95A 30.2(4) . .
C95 K2 C96A C95A -10.8(4) . .
C96 K2 C96A C95A 46.6(17) . .
C94 K2 C96A C95A -47.3(3) . .
C97 K2 C96A C95A -159.0(8) . .
C97A K2 C96A C95A -123.91(13) . .
C93 K2 C96A C95A -82.9(3) . .
C98 K2 C96A C95A -118.4(4) . .
C98A K2 C96A C95A -93.38(15) . .
C95A C96A C97A C98A 0.0 . .
K2 C96A C97A C98A -71.3(4) . .
C95A C96A C97A K2 71.3(4) . .
O2 K2 C97A C96A 96.4(3) . .
O1 K2 C97A C96A -28.7(6) . .
C49 K2 C97A C96A -157.4(4) . .
C13 K2 C97A C96A -29.2(4) . .
C95 K2 C97A C96A -39.3(3) . .
C96 K2 C97A C96A -2.6(5) . .
C94 K2 C97A C96A -75.6(3) . .
C97 K2 C97A C96A 42.5(10) . .
C93 K2 C97A C96A -112.1(4) . .
C98 K2 C97A C96A -163.1(12) . .
C98A K2 C97A C96A -123.30(11) . .
O2 K2 C97A C98A -140.4(3) . .
O1 K2 C97A C98A 94.6(6) . .
C49 K2 C97A C98A -34.2(4) . .
C13 K2 C97A C98A 94.1(4) . .
C95 K2 C97A C98A 84.0(3) . .
C96 K2 C97A C98A 120.7(5) . .
C94 K2 C97A C98A 47.7(3) . .
C97 K2 C97A C98A 165.8(10) . .
C93 K2 C97A C98A 11.2(4) . .
C98 K2 C97A C98A -39.8(12) . .
C96A C97A C98A C93A 0.0 . .
K2 C97A C98A C93A -72.2(4) . .
C96A C97A C98A K2 72.2(4) . .
C94A C93A C98A C97A 0.0 . .
K2 C93A C98A C97A 70.2(4) . .
C94A C93A C98A K2 -70.2(4) . .
O2 K2 C98A C97A 49.2(4) . .
O1 K2 C98A C97A -114.0(5) . .
C49 K2 C98A C97A 146.9(4) . .
C13 K2 C98A C97A -97.8(4) . .
C95 K2 C98A C97A -70.7(3) . .
C96 K2 C98A C97A -37.5(3) . .
C94 K2 C98A C97A -101.9(4) . .
C97 K2 C98A C97A -5.5(4) . .
C93 K2 C98A C97A -132.1(16) . .
C98 K2 C98A C97A 24.1(7) . .
O2 K2 C98A C93A 172.7(3) . .
O1 K2 C98A C93A 9.5(5) . .
C49 K2 C98A C93A -89.6(4) . .
C13 K2 C98A C93A 25.7(4) . .
C95 K2 C98A C93A 52.8(3) . .
C96 K2 C98A C93A 85.9(3) . .
C94 K2 C98A C93A 21.6(4) . .
C97 K2 C98A C93A 118.0(4) . .
C97A K2 C98A C93A 123.47(13) . .
C93 K2 C98A C93A -8.7(15) . .
C98 K2 C98A C93A 147.6(7) . .
C103 C101 C102 C103 2.8(9) 2_666 .
C101 C102 C103 C101 -3.0(10) . 2_666
C201 C202 O203 C204 -36(6) . .
C202 O203 C204 C205 44(4) . .
C211 C212 O213 C214 -103(8) . .
C212 O213 C214 C215 -168.2(14) . .
C301 C302 O303 C304 178(2) . .
C302 O303 C304 C305 173.9(19) . .
C311 C312 O313 C314 -155.4(16) . .
C312 O313 C314 C315 -162.5(14) . .
C401 C402 O403 C404 -151(4) . .
C402 O403 C404 C405 179(3) . .
C411 C412 O413 C414 52(11) . .
C412 O413 C414 C415 -145(4) . .
